data_7061155
loop_
_publ_author_name
'Guo, Liping'
'Guo, Changjia'
'Peng, Shuqi'
'Song, Renyuan'

_publ_section_title
;
 Synthesis, structure, and coordination chemistry of a neutral
 pyrrolyl-functionalized amidinate ligand
;
_journal_issue 5
_journal_name_full 'New Journal of Chemistry'
_journal_page_first 2465
_journal_page_last 2471
_journal_paper_doi 10.1039/D1NJ05548H
_journal_volume 46
_journal_year 2022
_chemical_formula_moiety '2(C39 H50 K N3 O2)'
_chemical_formula_sum 'C78 H100 K2 N6 O4'
_chemical_formula_weight 1263.83
_space_group_crystal_system monoclinic
_space_group_IT_number 14
_space_group_name_Hall '-P 2ybc'
_space_group_name_H-M_alt 'P 1 21/c 1'
_atom_sites_solution_hydrogens geom
_audit_creation_date 2021-12-11
_audit_creation_method
;
Olex2 1.5
(compiled 2021.12.09 svn.r5202d8cf for OlexSys, GUI svn.r6439)
;
_audit_update_record
;
2021-12-15 deposited with the CCDC.	2021-12-20 downloaded from the CCDC.
;
_cell_angle_alpha 90
_cell_angle_beta 105.143(2)
_cell_angle_gamma 90
_cell_formula_units_Z 4
_cell_length_a 32.8979(17)
_cell_length_b 11.7923(7)
_cell_length_c 19.9051(12)
_cell_measurement_reflns_used 9618
_cell_measurement_temperature 300.00
_cell_measurement_theta_max 27.47
_cell_measurement_theta_min 2.93
_cell_volume 7453.9(7)
_computing_data_collection 'Bruker D8 Venture diffractrometer'
_computing_molecular_graphics 'Olex2 1.5 (Dolomanov et al., 2009)'
_computing_publication_material 'Olex2 1.5 (Dolomanov et al., 2009)'
_computing_structure_refinement 'SHELXL 2018/3 (Sheldrick, 2015)'
_computing_structure_solution 'SHELXT 2014/5 (Sheldrick, 2014)'
_diffrn_ambient_temperature 300.00
_diffrn_detector 'CCD area detector'
_diffrn_measured_fraction_theta_full 0.998
_diffrn_measured_fraction_theta_max 0.998
_diffrn_measurement_device 'three-circle diffractometer'
_diffrn_measurement_device_type 'Bruker APEX-II CCD'
_diffrn_measurement_method 'phi and omega scans'
_diffrn_radiation_monochromator graphite
_diffrn_radiation_probe x-ray
_diffrn_radiation_type MoK\a
_diffrn_radiation_wavelength 0.71073
_diffrn_reflns_av_R_equivalents 0.1056
_diffrn_reflns_av_unetI/netI 0.0332
_diffrn_reflns_Laue_measured_fraction_full 0.998
_diffrn_reflns_Laue_measured_fraction_max 0.998
_diffrn_reflns_limit_h_max 39
_diffrn_reflns_limit_h_min -39
_diffrn_reflns_limit_k_max 14
_diffrn_reflns_limit_k_min -14
_diffrn_reflns_limit_l_max 23
_diffrn_reflns_limit_l_min -23
_diffrn_reflns_number 302646
_diffrn_reflns_point_group_measured_fraction_full 0.998
_diffrn_reflns_point_group_measured_fraction_max 0.998
_diffrn_reflns_theta_full 25.000
_diffrn_reflns_theta_max 25.000
_diffrn_reflns_theta_min 2.933
_diffrn_source 'sealed X-ray tube'
_diffrn_source_target Mo
_diffrn_standards_number 0
_exptl_absorpt_coefficient_mu 0.177
_exptl_absorpt_correction_T_max 0.7456
_exptl_absorpt_correction_T_min 0.5917
_exptl_absorpt_correction_type multi-scan
_exptl_absorpt_process_details
;
SADABS-2016/2 (Bruker,2016/2) was used for absorption correction.
wR2(int) was 0.0772 before and 0.0624 after correction.
The Ratio of minimum to maximum transmission is 0.7936.
The \l/2 correction factor is Not present.
;
_exptl_crystal_colour 'clear light colourless'
_exptl_crystal_colour_lustre clear
_exptl_crystal_colour_modifier light
_exptl_crystal_colour_primary colourless
_exptl_crystal_density_diffrn 1.126
_exptl_crystal_description block
_exptl_crystal_F_000 2720
_exptl_crystal_size_max 0.22
_exptl_crystal_size_mid 0.21
_exptl_crystal_size_min 0.2
_refine_diff_density_max 0.486
_refine_diff_density_min -0.383
_refine_diff_density_rms 0.044
_refine_ls_extinction_coef 0.0049(4)
_refine_ls_extinction_expression Fc^*^=kFc[1+0.001xFc^2^\l^3^/sin(2\q)]^-1/4^
_refine_ls_extinction_method 'SHELXL-2018/3 (Sheldrick 2018)'
_refine_ls_goodness_of_fit_ref 1.030
_refine_ls_hydrogen_treatment constr
_refine_ls_matrix_type full
_refine_ls_number_parameters 937
_refine_ls_number_reflns 13084
_refine_ls_number_restraints 505
_refine_ls_restrained_S_all 1.057
_refine_ls_R_factor_all 0.0958
_refine_ls_R_factor_gt 0.0625
_refine_ls_shift/su_max 0.007
_refine_ls_shift/su_mean 0.000
_refine_ls_structure_factor_coef Fsqd
_refine_ls_weighting_details 'w=1/[\s^2^(Fo^2^)+(0.0876P)^2^+3.9507P] where P=(Fo^2^+2Fc^2^)/3'
_refine_ls_weighting_scheme calc
_refine_ls_wR_factor_gt 0.1621
_refine_ls_wR_factor_ref 0.1804
_reflns_Friedel_coverage 0.000
_reflns_number_gt 8988
_reflns_number_total 13084
_reflns_threshold_expression 'I > 2\s(I)'
_cod_data_source_file d1nj05548h2.cif
_cod_data_source_block complex2
_cod_depositor_comments 'Adding full bibliography for 7061153--7061161.cif.'
_cod_database_code 7061155
_shelx_shelxl_version_number 2018/3
_shelx_space_group_comment
;
The symmetry employed for this shelxl refinement is uniquely defined
by the following loop, which should always be used as a source of
symmetry information in preference to the above space-group names.
They are only intended as comments.
;
_shelx_estimated_absorpt_t_max 0.965
_shelx_estimated_absorpt_t_min 0.962
_olex2_refinement_description
;
1. Fixed Uiso
 At 1.2 times of:
  All C(H) groups, All C(H,H) groups
 At 1.5 times of:
  All C(H,H,H) groups
2. Restrained distances
 O4-C75 = O4A-C75A = O4A-C78A = O4-C78
 1.43 with sigma of 0.01
 O1-C35 = O1A-C32A = O1-C32 = O1A-C35A
 1.43 with sigma of 0.01
 C76A-C75A = C78-C77 = C78A-C77A = C76-C75 = C77-C76 = C77A-C76A
 1.54 with sigma of 0.01
 C33-C32 = C35A-C34A = C33A-C32A = C35-C34 = C34-C33 = C34A-C33A
 1.54 with sigma of 0.01
 C35-C33 = C32-C34 = C35A-C33A = C32A-C34A
 2.515 with sigma of 0.02
 C78-C76 = C75-C77 = C75A-C77A = C76A-C78A
 2.515 with sigma of 0.02
 C75A-C78A = C78-C75
 2.336 with sigma of 0.02
 C35-C32 = C32A-C35A
 2.336 with sigma of 0.02
 K2-O4A \\sim K2-O4
 with sigma of 0.02
 K1-O1A \\sim K1-O1
 with sigma of 0.02
 C69-C68 \\sim C69A-C68
 with sigma of 0.02
 C69A-C70A \\sim C69-C70
 with sigma of 0.02
 C70-C68 \\sim C70A-C68
 with sigma of 0.02
3. Uiso/Uaniso restraints and constraints
C32 \\sim C34 \\sim C33 \\sim C35 \\sim O1 \\sim O1A \\sim C32A \\sim C34A
\\sim C33A \\sim C35A: within 2A with sigma of 0.01 and sigma for terminal
atoms of 0.02 within 2A
O4 \\sim C78 \\sim C77 \\sim C75 \\sim C76 \\sim O4A \\sim C78A \\sim C77A
\\sim C76A \\sim C75A: within 2A with sigma of 0.01 and sigma for terminal
atoms of 0.02 within 2A
4. Rigid body (RIGU) restrains
 C75A, C76A, C77A, O4A, C78A, K2
 with sigma for 1-2 distances of 0.001 and sigma for 1-3 distances of 0.002
 O1, C32, C33, C35, C34, K1
 with sigma for 1-2 distances of 0.001 and sigma for 1-3 distances of 0.002
 O4, C78, C77, C75, C76, K2
 with sigma for 1-2 distances of 0.001 and sigma for 1-3 distances of 0.002
 C33A, C32A, O1A, C34A, C35A, K1
 with sigma for 1-2 distances of 0.001 and sigma for 1-3 distances of 0.002
 C69A, C68, C70A
 with sigma for 1-2 distances of 0.001 and sigma for 1-3 distances of 0.002
 C69, C68, C70
 with sigma for 1-2 distances of 0.001 and sigma for 1-3 distances of 0.002
5. Others
 Sof(O4A)=Sof(C78A)=Sof(H78C)=Sof(H78D)=Sof(C77A)=Sof(H77C)=Sof(H77D)=
 Sof(C76A)=Sof(H76C)=Sof(H76D)=Sof(C75A)=Sof(H75C)=Sof(H75D)=1-FVAR(1)
 Sof(O4)=Sof(C78)=Sof(H78A)=Sof(H78B)=Sof(C77)=Sof(H77A)=Sof(H77B)=Sof(C75)=
 Sof(H75A)=Sof(H75B)=Sof(C76)=Sof(H76A)=Sof(H76B)=FVAR(1)
 Sof(O1A)=Sof(C32A)=Sof(H32C)=Sof(H32D)=Sof(C34A)=Sof(H34C)=Sof(H34D)=
 Sof(C33A)=Sof(H33C)=Sof(H33D)=Sof(C35A)=Sof(H35C)=Sof(H35D)=1-FVAR(2)
 Sof(C32)=Sof(H32A)=Sof(H32B)=Sof(C34)=Sof(H34A)=Sof(H34B)=Sof(C33)=Sof(H33A)=
 Sof(H33B)=Sof(C35)=Sof(H35A)=Sof(H35B)=Sof(O1)=FVAR(2)
 Sof(H68A)=Sof(C70A)=Sof(H70D)=Sof(H70E)=Sof(H70F)=Sof(C69A)=Sof(H69D)=
 Sof(H69E)=Sof(H69F)=1-FVAR(3)
 Sof(H68)=Sof(C70)=Sof(H70A)=Sof(H70B)=Sof(H70C)=Sof(C69)=Sof(H69A)=Sof(H69B)=
 Sof(H69C)=FVAR(3)
6.a Ternary CH refined with riding coordinates:
 C41(H41), C42(H42), C65(H65), C29(H29), C26(H26), C68(H68), C68(H68A), C3(H3),
  C2(H2)
6.b Secondary CH2 refined with riding coordinates:
 C36(H36A,H36B), C74(H74A,H74B), C37(H37A,H37B), C71(H71A,H71B), C73(H73A,
 H73B), C72(H72A,H72B), C38(H38A,H38B), C39(H39A,H39B), C32(H32A,H32B),
 C34(H34A,H34B), C33(H33A,H33B), C78(H78A,H78B), C35(H35A,H35B), C77(H77A,H77B),
  C75(H75A,H75B), C76(H76A,H76B), C78A(H78C,H78D), C77A(H77C,H77D), C76A(H76C,
 H76D), C75A(H75C,H75D), C32A(H32C,H32D), C34A(H34C,H34D), C33A(H33C,H33D),
 C35A(H35C,H35D)
6.c Aromatic/amide H refined with riding coordinates:
 C50(H50), C54(H54), C15(H15), C19(H19), C47(H47), C11(H11), C49(H49),
 C17(H17), C18(H18), C22(H22), C48(H48), C23(H23), C55(H55), C8(H8), C58(H58),
 C16(H16), C24(H24), C10(H10), C61(H61), C56(H56), C63(H63), C9(H9), C62(H62),
 C57(H57)
6.d Idealised Me refined as rotating group:
 C44(H44A,H44B,H44C), C6(H6A,H6B,H6C), C45(H45A,H45B,H45C), C66(H66A,H66B,
 H66C), C27(H27A,H27B,H27C), C67(H67A,H67B,H67C), C31(H31A,H31B,H31C), C30(H30A,
 H30B,H30C), C28(H28A,H28B,H28C), C5(H5A,H5B,H5C), C70(H70A,H70B,H70C),
 C69(H69A,H69B,H69C), C70A(H70D,H70E,H70F), C69A(H69D,H69E,H69F)
;
_olex2_submission_special_instructions 'No special instructions were received'

loop_
_space_group_symop_operation_xyz
'x, y, z'
'-x, y+1/2, -z+1/2'
'-x, -y, -z'
'x, -y-1/2, z-1/2'

loop_
_atom_site_label
_atom_site_type_symbol
_atom_site_fract_x
_atom_site_fract_y
_atom_site_fract_z
_atom_site_U_iso_or_equiv
_atom_site_adp_type
_atom_site_occupancy
_atom_site_site_symmetry_order
_atom_site_calc_flag
_atom_site_refinement_flags_posn
_atom_site_refinement_flags_adp
_atom_site_refinement_flags_occupancy
_atom_site_disorder_assembly
_atom_site_disorder_group
K1 K 0.62244(2) 0.52891(6) 0.32465(3) 0.0592(2) Uani 1 1 d D . . . .
K2 K 0.87057(2) 0.16140(5) 0.58929(3) 0.0574(2) Uani 1 1 d D . . . .
N5 N 0.87267(6) 0.38824(18) 0.53563(10) 0.0428(5) Uani 1 1 d . . . . .
N2 N 0.64612(6) 0.55377(18) 0.19316(10) 0.0441(5) Uani 1 1 d . . . . .
N3 N 0.59989(6) 0.41194(19) 0.13441(10) 0.0471(5) Uani 1 1 d . . . . .
N6 N 0.87615(7) 0.33027(19) 0.42401(11) 0.0500(5) Uani 1 1 d . . . . .
N4 N 0.84647(7) 0.37312(19) 0.66218(11) 0.0479(5) Uani 1 1 d . . . . .
N1 N 0.70427(8) 0.6498(2) 0.31040(12) 0.0600(7) Uani 1 1 d . . . . .
O3 O 0.82555(9) -0.0368(2) 0.59549(14) 0.0914(8) Uani 1 1 d . . . . .
C51 C 0.88215(7) 0.4744(2) 0.58384(13) 0.0422(6) Uani 1 1 d . . . . .
C52 C 0.87191(8) 0.4080(2) 0.46836(13) 0.0439(6) Uani 1 1 d . . . . .
C13 C 0.63083(7) 0.4837(2) 0.13913(12) 0.0403(6) Uani 1 1 d . . . . .
C14 C 0.65022(8) 0.4716(2) 0.07844(12) 0.0434(6) Uani 1 1 d . . . . .
O2 O 0.62141(8) 0.4078(3) 0.44486(13) 0.0958(8) Uani 1 1 d . . . . .
C53 C 0.86157(9) 0.5215(2) 0.43337(13) 0.0481(6) Uani 1 1 d . . . . .
C20 C 0.57664(8) 0.4139(2) 0.18451(13) 0.0480(7) Uani 1 1 d . . . . .
C46 C 0.86907(8) 0.4700(2) 0.64617(13) 0.0447(6) Uani 1 1 d . . . . .
C12 C 0.66817(8) 0.6506(2) 0.18515(14) 0.0476(6) Uani 1 1 d . . . . .
C59 C 0.88825(9) 0.2192(2) 0.44494(14) 0.0498(7) Uani 1 1 d . . . . .
C50 C 0.90795(8) 0.5685(2) 0.57954(15) 0.0538(7) Uani 1 1 d . . . . .
H50 H 0.918911 0.574269 0.541082 0.065 Uiso 1 1 calc R U . . .
C54 C 0.82894(9) 0.5893(3) 0.44220(15) 0.0568(7) Uani 1 1 d . . . . .
H54 H 0.814202 0.567869 0.474154 0.068 Uiso 1 1 calc R U . . .
C7 C 0.69765(9) 0.6988(2) 0.24260(15) 0.0540(7) Uani 1 1 d . . . . .
O4 O 0.9398(2) 0.0683(8) 0.6854(5) 0.1103(17) Uani 0.622(5) 1 d D U P A 1
C40 C 0.80554(9) 0.3450(3) 0.63049(15) 0.0553(7) Uani 1 1 d . . . . .
C60 C 0.85876(9) 0.1315(2) 0.42201(15) 0.0552(7) Uani 1 1 d . . . . .
C15 C 0.69311(9) 0.4643(3) 0.08757(15) 0.0564(7) Uani 1 1 d . . . . .
H15 H 0.710991 0.471829 0.132027 0.068 Uiso 1 1 calc R U . . .
C25 C 0.58023(9) 0.3220(3) 0.23071(14) 0.0570(7) Uani 1 1 d . . . . .
C21 C 0.54687(8) 0.5004(3) 0.18399(14) 0.0578(8) Uani 1 1 d . . . . .
C43 C 0.86209(10) 0.2998(3) 0.71767(14) 0.0582(7) Uani 1 1 d . . . . .
C19 C 0.62461(9) 0.4613(3) 0.01191(14) 0.0573(7) Uani 1 1 d . . . . .
H19 H 0.595548 0.465306 0.004546 0.069 Uiso 1 1 calc R U . . .
C47 C 0.87862(9) 0.5547(3) 0.69534(16) 0.0614(8) Uani 1 1 d . . . . .
H47 H 0.868514 0.549773 0.734728 0.074 Uiso 1 1 calc R U . . .
C4 C 0.72298(9) 0.5466(3) 0.33258(15) 0.0656(9) Uani 1 1 d . . . . .
C41 C 0.79588(11) 0.2518(3) 0.66445(18) 0.0701(9) Uani 1 1 d . . . . .
H41 H 0.767762 0.218679 0.657443 0.084 Uiso 1 1 calc R U . . .
C11 C 0.66075(10) 0.7141(3) 0.12308(16) 0.0621(8) Uani 1 1 d . . . . .
H11 H 0.640920 0.688083 0.083783 0.074 Uiso 1 1 calc R U . . .
C49 C 0.91761(10) 0.6516(3) 0.62922(17) 0.0656(8) Uani 1 1 d . . . . .
H49 H 0.934437 0.712237 0.623378 0.079 Uiso 1 1 calc R U . . .
C17 C 0.68406(11) 0.4362(3) -0.03391(17) 0.0701(9) Uani 1 1 d . . . . .
H17 H 0.695367 0.423573 -0.071462 0.084 Uiso 1 1 calc R U . . .
C64 C 0.92987(10) 0.1939(3) 0.48001(17) 0.0648(8) Uani 1 1 d . . . . .
C44 C 0.77900(9) 0.4138(3) 0.57304(18) 0.0720(9) Uani 1 1 d . . . . .
H44A H 0.792010 0.417030 0.535162 0.108 Uiso 1 1 calc R U . . .
H44B H 0.776169 0.489177 0.589455 0.108 Uiso 1 1 calc R U . . .
H44C H 0.751670 0.379623 0.557367 0.108 Uiso 1 1 calc R U . . .
C18 C 0.64151(11) 0.4449(3) -0.04426(15) 0.0711(9) Uani 1 1 d . . . . .
H18 H 0.623835 0.439929 -0.089024 0.085 Uiso 1 1 calc R U . . .
C22 C 0.52262(9) 0.4935(4) 0.23155(17) 0.0720(9) Uani 1 1 d . . . . .
H22 H 0.502801 0.549802 0.231428 0.086 Uiso 1 1 calc R U . . .
C48 C 0.90279(11) 0.6465(3) 0.68757(17) 0.0713(9) Uani 1 1 d . . . . .
H48 H 0.908917 0.703645 0.720918 0.086 Uiso 1 1 calc R U . . .
C23 C 0.52688(11) 0.4073(4) 0.27823(18) 0.0789(11) Uani 1 1 d . . . . .
H23 H 0.510824 0.406147 0.310360 0.095 Uiso 1 1 calc R U . . .
C55 C 0.81791(11) 0.6876(3) 0.40467(18) 0.0717(9) Uani 1 1 d . . . . .
H55 H 0.795336 0.730334 0.410590 0.086 Uiso 1 1 calc R U . . .
C42 C 0.83156(12) 0.2236(3) 0.71845(17) 0.0724(9) Uani 1 1 d . . . . .
H42 H 0.831424 0.172844 0.757356 0.087 Uiso 1 1 calc R U . . .
C8 C 0.71892(11) 0.7981(3) 0.23718(19) 0.0713(9) Uani 1 1 d . . . . .
H8 H 0.738720 0.825534 0.276081 0.086 Uiso 1 1 calc R U . . .
C65 C 0.81410(10) 0.1607(3) 0.38266(16) 0.0633(8) Uani 1 1 d . . . . .
H65 H 0.815684 0.227472 0.354180 0.076 Uiso 1 1 calc R U . . .
C58 C 0.88313(12) 0.5578(3) 0.38610(18) 0.0761(10) Uani 1 1 d . . . . .
H58 H 0.904858 0.513768 0.378188 0.091 Uiso 1 1 calc R U . . .
C16 C 0.71005(10) 0.4461(3) 0.03182(17) 0.0686(9) Uani 1 1 d . . . . .
H16 H 0.739074 0.440621 0.038976 0.082 Uiso 1 1 calc R U . . .
C6 C 0.74251(11) 0.4752(3) 0.28859(18) 0.0785(10) Uani 1 1 d . . . . .
H6A H 0.757766 0.414305 0.315982 0.118 Uiso 1 1 calc R U . . .
H6B H 0.761496 0.520321 0.270447 0.118 Uiso 1 1 calc R U . . .
H6C H 0.720963 0.444527 0.250749 0.118 Uiso 1 1 calc R U . . .
C29 C 0.61156(12) 0.2291(3) 0.23027(17) 0.0727(9) Uani 1 1 d . . . . .
H29 H 0.617869 0.231585 0.184826 0.087 Uiso 1 1 calc R U . . .
C26 C 0.53998(10) 0.5967(3) 0.13225(17) 0.0730(10) Uani 1 1 d . . . . .
H26 H 0.558213 0.583445 0.101184 0.088 Uiso 1 1 calc R U . . .
C24 C 0.55507(11) 0.3220(3) 0.27748(16) 0.0738(10) Uani 1 1 d . . . . .
H24 H 0.557529 0.262485 0.308955 0.089 Uiso 1 1 calc R U . . .
C10 C 0.68217(13) 0.8145(3) 0.1188(2) 0.0788(10) Uani 1 1 d . . . . .
H10 H 0.676582 0.853532 0.076804 0.095 Uiso 1 1 calc R U . . .
C61 C 0.87187(13) 0.0203(3) 0.4370(2) 0.0758(10) Uani 1 1 d . . . . .
H61 H 0.852625 -0.038115 0.422225 0.091 Uiso 1 1 calc R U . . .
C45 C 0.90525(12) 0.3098(4) 0.76468(18) 0.0863(11) Uani 1 1 d . . . . .
H45A H 0.911192 0.244607 0.794563 0.129 Uiso 1 1 calc R U . . .
H45B H 0.907081 0.377085 0.792434 0.129 Uiso 1 1 calc R U . . .
H45C H 0.925334 0.314012 0.737397 0.129 Uiso 1 1 calc R U . . .
C56 C 0.83967(14) 0.7231(3) 0.35889(18) 0.0823(11) Uani 1 1 d . . . . .
H56 H 0.832235 0.789769 0.333733 0.099 Uiso 1 1 calc R U . . .
C63 C 0.94072(12) 0.0807(3) 0.4932(2) 0.0858(11) Uani 1 1 d . . . . .
H63 H 0.968301 0.062507 0.516543 0.103 Uiso 1 1 calc R U . . .
C68 C 0.96305(11) 0.2858(3) 0.4996(2) 0.0830(10) Uani 1 1 d D . . . .
H68 H 0.949086 0.358667 0.501501 0.100 Uiso 0.64(4) 1 calc R U P B 1
H68A H 0.947427 0.355251 0.482441 0.100 Uiso 0.36(4) 1 calc R U P B 2
C3 C 0.72234(11) 0.5322(5) 0.40013(18) 0.0898(13) Uani 1 1 d . . . . .
H3 H 0.737713 0.473582 0.431560 0.108 Uiso 1 1 calc R U . . .
C1 C 0.69295(12) 0.7019(4) 0.3653(2) 0.0840(12) Uani 1 1 d . . . . .
C66 C 0.78853(11) 0.1947(4) 0.43295(19) 0.0813(10) Uani 1 1 d . . . . .
H66A H 0.786394 0.131285 0.462118 0.122 Uiso 1 1 calc R U . . .
H66B H 0.760841 0.217571 0.407179 0.122 Uiso 1 1 calc R U . . .
H66C H 0.802190 0.256579 0.461325 0.122 Uiso 1 1 calc R U . . .
C9 C 0.71151(13) 0.8571(3) 0.1758(2) 0.0831(11) Uani 1 1 d . . . . .
H9 H 0.725891 0.923987 0.172762 0.100 Uiso 1 1 calc R U . . .
C2 C 0.70433(14) 0.6284(5) 0.42039(19) 0.1038(16) Uani 1 1 d . . . . .
H2 H 0.707522 0.650419 0.468978 0.125 Uiso 1 1 calc R U . . .
C62 C 0.91179(15) -0.0059(3) 0.4725(2) 0.0960(13) Uani 1 1 d . . . . .
H62 H 0.919623 -0.080929 0.482913 0.115 Uiso 1 1 calc R U . . .
C57 C 0.87269(16) 0.6588(3) 0.3506(2) 0.0942(13) Uani 1 1 d . . . . .
H57 H 0.888315 0.683445 0.320680 0.113 Uiso 1 1 calc R U . . .
C36 C 0.65731(13) 0.3850(4) 0.4997(2) 0.0938(12) Uani 1 1 d . . . . .
H36A H 0.675885 0.450282 0.507809 0.113 Uiso 1 1 calc R U . . .
H36B H 0.672567 0.320960 0.487797 0.113 Uiso 1 1 calc R U . . .
C27 C 0.55255(14) 0.7098(4) 0.1684(2) 0.1044(14) Uani 1 1 d . . . . .
H27A H 0.535341 0.724743 0.199598 0.157 Uiso 1 1 calc R U . . .
H27B H 0.548644 0.769044 0.134182 0.157 Uiso 1 1 calc R U . . .
H27C H 0.581605 0.707120 0.194149 0.157 Uiso 1 1 calc R U . . .
C67 C 0.79192(14) 0.0677(4) 0.3330(2) 0.1050(14) Uani 1 1 d . . . . .
H67A H 0.809567 0.044339 0.304012 0.158 Uiso 1 1 calc R U . . .
H67B H 0.765786 0.096401 0.304424 0.158 Uiso 1 1 calc R U . . .
H67C H 0.786455 0.004036 0.359403 0.158 Uiso 1 1 calc R U . . .
C74 C 0.81765(16) -0.1297(4) 0.5487(2) 0.1043(14) Uani 1 1 d . . . . .
H74A H 0.843977 -0.160218 0.543239 0.125 Uiso 1 1 calc R U . . .
H74B H 0.800754 -0.105447 0.503427 0.125 Uiso 1 1 calc R U . . .
C31 C 0.59521(16) 0.1108(4) 0.2385(2) 0.1088(14) Uani 1 1 d . . . . .
H31A H 0.589043 0.104823 0.282966 0.163 Uiso 1 1 calc R U . . .
H31B H 0.616206 0.055805 0.235688 0.163 Uiso 1 1 calc R U . . .
H31C H 0.570051 0.097061 0.202217 0.163 Uiso 1 1 calc R U . . .
C37 C 0.64386(15) 0.3595(4) 0.5624(2) 0.1069(15) Uani 1 1 d . . . . .
H37A H 0.654371 0.416112 0.598033 0.128 Uiso 1 1 calc R U . . .
H37B H 0.654070 0.285560 0.580673 0.128 Uiso 1 1 calc R U . . .
C71 C 0.81473(16) -0.0675(4) 0.6566(2) 0.1022(13) Uani 1 1 d . . . . .
H71A H 0.795118 -0.012764 0.666628 0.123 Uiso 1 1 calc R U . . .
H71B H 0.839714 -0.068447 0.695399 0.123 Uiso 1 1 calc R U . . .
C30 C 0.65259(13) 0.2500(4) 0.2849(3) 0.1099(14) Uani 1 1 d . . . . .
H30A H 0.663510 0.323037 0.277454 0.165 Uiso 1 1 calc R U . . .
H30B H 0.672594 0.192367 0.281616 0.165 Uiso 1 1 calc R U . . .
H30C H 0.647646 0.247728 0.330369 0.165 Uiso 1 1 calc R U . . .
C73 C 0.79517(18) -0.2157(4) 0.5777(3) 0.1222(17) Uani 1 1 d . . . . .
H73A H 0.766413 -0.222942 0.549402 0.147 Uiso 1 1 calc R U . . .
H73B H 0.808992 -0.288745 0.579367 0.147 Uiso 1 1 calc R U . . .
C28 C 0.49459(12) 0.6006(5) 0.0875(2) 0.1184(17) Uani 1 1 d . . . . .
H28A H 0.487671 0.529795 0.063399 0.178 Uiso 1 1 calc R U . . .
H28B H 0.491605 0.661028 0.054193 0.178 Uiso 1 1 calc R U . . .
H28C H 0.475954 0.613474 0.116614 0.178 Uiso 1 1 calc R U . . .
C72 C 0.79581(19) -0.1779(4) 0.6475(3) 0.1236(18) Uani 1 1 d . . . . .
H72A H 0.767381 -0.174378 0.652906 0.148 Uiso 1 1 calc R U . . .
H72B H 0.812035 -0.230137 0.681800 0.148 Uiso 1 1 calc R U . . .
C38 C 0.59727(16) 0.3610(5) 0.5402(2) 0.1222(17) Uani 1 1 d . . . . .
H38A H 0.585691 0.294874 0.557568 0.147 Uiso 1 1 calc R U . . .
H38B H 0.586318 0.428724 0.556963 0.147 Uiso 1 1 calc R U . . .
C39 C 0.58704(14) 0.3600(5) 0.4638(2) 0.1182(17) Uani 1 1 d . . . . .
H39A H 0.582322 0.282940 0.446458 0.142 Uiso 1 1 calc R U . . .
H39B H 0.561764 0.403945 0.444423 0.142 Uiso 1 1 calc R U . . .
C5 C 0.6711(2) 0.8150(4) 0.3557(3) 0.141(2) Uani 1 1 d . . . . .
H5A H 0.646374 0.810826 0.317300 0.212 Uiso 1 1 calc R U . . .
H5B H 0.689763 0.871773 0.346404 0.212 Uiso 1 1 calc R U . . .
H5C H 0.663046 0.834449 0.397296 0.212 Uiso 1 1 calc R U . . .
C70 C 0.9865(7) 0.292(3) 0.4445(9) 0.148(9) Uani 0.64(4) 1 d D . P B 1
H70A H 0.993312 0.216249 0.432747 0.222 Uiso 0.64(4) 1 calc R U P B 1
H70B H 1.011937 0.334293 0.461507 0.222 Uiso 0.64(4) 1 calc R U P B 1
H70C H 0.969203 0.327961 0.403805 0.222 Uiso 0.64(4) 1 calc R U P B 1
C32 C 0.59092(18) 0.6969(7) 0.4510(3) 0.1258(18) Uani 0.755(5) 1 d D U P C 1
H32A H 0.611354 0.758069 0.460573 0.151 Uiso 0.755(5) 1 calc R U P C 1
H32B H 0.604548 0.628704 0.473301 0.151 Uiso 0.755(5) 1 calc R U P C 1
C69 C 0.9955(7) 0.264(2) 0.5711(6) 0.135(5) Uani 0.64(4) 1 d D . P B 1
H69A H 0.980842 0.255305 0.606627 0.202 Uiso 0.64(4) 1 calc R U P B 1
H69B H 1.014446 0.327413 0.582356 0.202 Uiso 0.64(4) 1 calc R U P B 1
H69C H 1.011207 0.196479 0.568342 0.202 Uiso 0.64(4) 1 calc R U P B 1
C34 C 0.5171(2) 0.7373(9) 0.4146(4) 0.146(2) Uani 0.755(5) 1 d D U P C 1
H34A H 0.498631 0.671982 0.409121 0.175 Uiso 0.755(5) 1 calc R U P C 1
H34B H 0.501113 0.805697 0.416686 0.175 Uiso 0.755(5) 1 calc R U P C 1
C33 C 0.5551(2) 0.7256(9) 0.4789(3) 0.139(2) Uani 0.755(5) 1 d D U P C 1
H33A H 0.560169 0.796165 0.504781 0.167 Uiso 0.755(5) 1 calc R U P C 1
H33B H 0.550132 0.666049 0.509490 0.167 Uiso 0.755(5) 1 calc R U P C 1
C78 C 0.9787(3) 0.0991(6) 0.7331(5) 0.135(2) Uani 0.622(5) 1 d D U P A 1
H78A H 0.974578 0.160695 0.762918 0.162 Uiso 0.622(5) 1 calc R U P A 1
H78B H 0.999071 0.122505 0.708367 0.162 Uiso 0.622(5) 1 calc R U P A 1
C35 C 0.5397(2) 0.7435(9) 0.3575(3) 0.147(2) Uani 0.755(5) 1 d D U P C 1
H35A H 0.522403 0.711312 0.314707 0.176 Uiso 0.755(5) 1 calc R U P C 1
H35B H 0.546095 0.821615 0.348889 0.176 Uiso 0.755(5) 1 calc R U P C 1
C77 C 0.9932(4) -0.0046(7) 0.7745(5) 0.148(3) Uani 0.622(5) 1 d D U P A 1
H77A H 0.980479 -0.011042 0.813219 0.177 Uiso 0.622(5) 1 calc R U P A 1
H77B H 1.023581 -0.005782 0.792126 0.177 Uiso 0.622(5) 1 calc R U P A 1
C75 C 0.9382(3) -0.0495(6) 0.6745(5) 0.133(2) Uani 0.622(5) 1 d D U P A 1
H75A H 0.936524 -0.066252 0.626087 0.160 Uiso 0.622(5) 1 calc R U P A 1
H75B H 0.913694 -0.081375 0.685875 0.160 Uiso 0.622(5) 1 calc R U P A 1
C76 C 0.9777(3) -0.0989(7) 0.7206(5) 0.141(3) Uani 0.622(5) 1 d D U P A 1
H76A H 0.998210 -0.114798 0.694682 0.170 Uiso 0.622(5) 1 calc R U P A 1
H76B H 0.971764 -0.168054 0.742672 0.170 Uiso 0.622(5) 1 calc R U P A 1
O1 O 0.57712(19) 0.6803(6) 0.3816(4) 0.1203(15) Uani 0.755(5) 1 d D U P C 1
O4A O 0.9414(4) 0.0641(15) 0.6787(9) 0.122(2) Uani 0.378(5) 1 d D U P A 2
C78A C 0.9267(3) -0.0047(13) 0.7255(8) 0.130(2) Uani 0.378(5) 1 d D U P A 2
H78C H 0.904236 -0.053845 0.700176 0.156 Uiso 0.378(5) 1 calc R U P A 2
H78D H 0.915878 0.042088 0.757010 0.156 Uiso 0.378(5) 1 calc R U P A 2
C77A C 0.9632(3) -0.0739(13) 0.7653(9) 0.135(3) Uani 0.378(5) 1 d D U P A 2
H77C H 0.958239 -0.153858 0.754974 0.162 Uiso 0.378(5) 1 calc R U P A 2
H77D H 0.967529 -0.062743 0.815002 0.162 Uiso 0.378(5) 1 calc R U P A 2
C76A C 1.0021(4) -0.0319(14) 0.7418(9) 0.135(3) Uani 0.378(5) 1 d D U P A 2
H76C H 1.022047 0.005655 0.779830 0.162 Uiso 0.378(5) 1 calc R U P A 2
H76D H 1.016142 -0.095094 0.726061 0.162 Uiso 0.378(5) 1 calc R U P A 2
C75A C 0.9852(4) 0.0496(13) 0.6831(8) 0.139(2) Uani 0.378(5) 1 d D U P A 2
H75C H 0.999835 0.121665 0.692402 0.166 Uiso 0.378(5) 1 calc R U P A 2
H75D H 0.988945 0.019403 0.639813 0.166 Uiso 0.378(5) 1 calc R U P A 2
O1A O 0.5690(6) 0.6685(19) 0.3823(15) 0.133(2) Uani 0.245(5) 1 d D U P C 2
C32A C 0.5738(6) 0.7894(17) 0.3951(11) 0.139(2) Uani 0.245(5) 1 d D U P C 2
H32C H 0.564543 0.832913 0.352517 0.167 Uiso 0.245(5) 1 calc R U P C 2
H32D H 0.602633 0.809359 0.418456 0.167 Uiso 0.245(5) 1 calc R U P C 2
C34A C 0.5258(8) 0.6824(18) 0.4464(10) 0.136(3) Uani 0.245(5) 1 d D U P C 2
H34C H 0.544429 0.635056 0.480897 0.164 Uiso 0.245(5) 1 calc R U P C 2
H34D H 0.498060 0.684425 0.454944 0.164 Uiso 0.245(5) 1 calc R U P C 2
C33A C 0.5444(7) 0.8052(17) 0.4427(12) 0.141(2) Uani 0.245(5) 1 d D U P C 2
H33C H 0.522198 0.859124 0.422997 0.169 Uiso 0.245(5) 1 calc R U P C 2
H33D H 0.559791 0.831188 0.488509 0.169 Uiso 0.245(5) 1 calc R U P C 2
C35A C 0.5241(6) 0.6455(19) 0.3715(9) 0.136(3) Uani 0.245(5) 1 d D U P C 2
H35C H 0.516786 0.566233 0.362403 0.163 Uiso 0.245(5) 1 calc R U P C 2
H35D H 0.506196 0.693403 0.336231 0.163 Uiso 0.245(5) 1 calc R U P C 2
C70A C 0.9970(9) 0.283(6) 0.4606(14) 0.146(14) Uani 0.36(4) 1 d D . P B 2
H70D H 1.020532 0.239235 0.486781 0.219 Uiso 0.36(4) 1 calc R U P B 2
H70E H 1.005969 0.358473 0.454551 0.219 Uiso 0.36(4) 1 calc R U P B 2
H70F H 0.985926 0.248026 0.415915 0.219 Uiso 0.36(4) 1 calc R U P B 2
C69A C 0.9785(8) 0.306(2) 0.5738(7) 0.092(5) Uani 0.36(4) 1 d D . P B 2
H69D H 0.955147 0.315090 0.593781 0.138 Uiso 0.36(4) 1 calc R U P B 2
H69E H 0.995457 0.373318 0.581570 0.138 Uiso 0.36(4) 1 calc R U P B 2
H69F H 0.995275 0.242425 0.595257 0.138 Uiso 0.36(4) 1 calc R U P B 2

loop_
_atom_site_aniso_label
_atom_site_aniso_U_11
_atom_site_aniso_U_22
_atom_site_aniso_U_33
_atom_site_aniso_U_23
_atom_site_aniso_U_13
_atom_site_aniso_U_12
K1 0.0550(4) 0.0782(5) 0.0456(4) -0.0070(3) 0.0153(3) -0.0101(3)
K2 0.0653(4) 0.0562(4) 0.0536(4) 0.0034(3) 0.0204(3) -0.0011(3)
N5 0.0457(12) 0.0471(12) 0.0394(12) -0.0024(10) 0.0178(9) -0.0052(10)
N2 0.0417(11) 0.0557(13) 0.0367(11) 0.0012(10) 0.0137(9) 0.0018(10)
N3 0.0441(12) 0.0619(14) 0.0362(11) -0.0022(10) 0.0122(9) 0.0000(11)
N6 0.0622(14) 0.0476(13) 0.0467(13) -0.0059(11) 0.0258(11) -0.0093(11)
N4 0.0530(13) 0.0567(14) 0.0377(12) -0.0006(10) 0.0183(10) -0.0042(11)
N1 0.0643(15) 0.0750(18) 0.0439(13) -0.0130(13) 0.0197(11) -0.0199(13)
O3 0.118(2) 0.0727(16) 0.0947(18) -0.0072(14) 0.0481(16) -0.0285(14)
C51 0.0388(13) 0.0464(14) 0.0415(14) -0.0033(12) 0.0104(11) -0.0017(11)
C52 0.0431(14) 0.0467(15) 0.0464(15) -0.0054(12) 0.0196(11) -0.0105(11)
C13 0.0368(13) 0.0511(15) 0.0327(13) 0.0058(11) 0.0087(10) 0.0095(11)
C14 0.0462(14) 0.0486(15) 0.0365(13) 0.0051(11) 0.0129(11) 0.0053(12)
O2 0.0880(17) 0.132(2) 0.0681(16) 0.0265(15) 0.0216(13) -0.0065(16)
C53 0.0595(16) 0.0473(15) 0.0392(14) -0.0043(12) 0.0162(12) -0.0131(13)
C20 0.0396(14) 0.0684(18) 0.0353(14) -0.0045(13) 0.0088(11) -0.0117(13)
C46 0.0440(14) 0.0500(15) 0.0417(14) -0.0019(12) 0.0142(11) -0.0029(12)
C12 0.0507(15) 0.0484(15) 0.0492(16) 0.0014(13) 0.0231(12) 0.0075(12)
C59 0.0583(17) 0.0517(17) 0.0489(15) -0.0078(13) 0.0311(13) -0.0040(13)
C50 0.0496(15) 0.0649(18) 0.0495(16) -0.0042(14) 0.0174(12) -0.0134(13)
C54 0.0590(17) 0.0589(18) 0.0519(17) 0.0013(14) 0.0136(13) -0.0070(14)
C7 0.0573(16) 0.0545(17) 0.0560(17) -0.0056(14) 0.0253(14) -0.0031(13)
O4 0.098(3) 0.087(2) 0.125(3) 0.012(3) -0.010(2) 0.020(2)
C40 0.0488(16) 0.0705(19) 0.0513(16) -0.0056(14) 0.0217(13) -0.0072(14)
C60 0.0715(19) 0.0524(17) 0.0491(16) -0.0079(13) 0.0289(14) -0.0113(14)
C15 0.0493(16) 0.077(2) 0.0465(16) -0.0044(14) 0.0183(12) 0.0039(14)
C25 0.0597(17) 0.070(2) 0.0407(15) -0.0033(14) 0.0130(13) -0.0173(15)
C21 0.0404(14) 0.088(2) 0.0470(16) -0.0014(15) 0.0152(12) -0.0001(14)
C43 0.0745(19) 0.0624(18) 0.0407(15) 0.0022(14) 0.0207(14) 0.0026(16)
C19 0.0541(16) 0.078(2) 0.0398(15) 0.0020(14) 0.0124(12) 0.0059(15)
C47 0.0665(19) 0.070(2) 0.0519(17) -0.0116(15) 0.0221(14) -0.0070(16)
C4 0.0483(16) 0.097(3) 0.0468(17) 0.0088(17) 0.0044(13) -0.0133(17)
C41 0.075(2) 0.076(2) 0.070(2) -0.0070(18) 0.0375(18) -0.0222(18)
C11 0.077(2) 0.0559(18) 0.0556(18) 0.0080(15) 0.0223(15) 0.0095(15)
C49 0.0658(19) 0.0624(19) 0.069(2) -0.0127(16) 0.0187(16) -0.0238(15)
C17 0.090(2) 0.079(2) 0.0545(19) -0.0026(16) 0.0422(18) 0.0016(18)
C64 0.0611(19) 0.069(2) 0.075(2) -0.0099(16) 0.0368(16) -0.0008(16)
C44 0.0483(17) 0.090(2) 0.075(2) 0.0016(19) 0.0113(15) -0.0010(16)
C18 0.084(2) 0.094(3) 0.0345(15) -0.0016(15) 0.0131(15) 0.0032(19)
C22 0.0487(17) 0.113(3) 0.061(2) -0.008(2) 0.0250(15) -0.0029(17)
C48 0.082(2) 0.067(2) 0.065(2) -0.0274(17) 0.0210(17) -0.0194(18)
C23 0.066(2) 0.122(3) 0.059(2) -0.015(2) 0.0337(17) -0.027(2)
C55 0.082(2) 0.059(2) 0.068(2) 0.0014(17) 0.0082(17) 0.0036(17)
C42 0.105(3) 0.068(2) 0.056(2) 0.0061(16) 0.0423(19) -0.007(2)
C8 0.077(2) 0.063(2) 0.080(2) -0.0086(18) 0.0316(18) -0.0166(17)
C65 0.072(2) 0.0639(19) 0.0551(18) -0.0020(15) 0.0192(15) -0.0187(16)
C58 0.102(3) 0.066(2) 0.077(2) 0.0079(18) 0.053(2) -0.0021(18)
C16 0.0602(18) 0.090(2) 0.066(2) -0.0055(17) 0.0345(16) 0.0027(17)
C6 0.067(2) 0.099(3) 0.070(2) 0.023(2) 0.0185(17) 0.0159(19)
C29 0.095(2) 0.072(2) 0.0528(18) 0.0102(16) 0.0221(17) -0.0021(19)
C26 0.0603(19) 0.098(3) 0.067(2) 0.0131(19) 0.0280(16) 0.0282(18)
C24 0.082(2) 0.096(3) 0.0467(17) 0.0001(17) 0.0230(16) -0.036(2)
C10 0.106(3) 0.059(2) 0.081(2) 0.0217(19) 0.043(2) 0.012(2)
C61 0.091(3) 0.0507(19) 0.092(3) -0.0107(18) 0.036(2) -0.0097(18)
C45 0.093(3) 0.098(3) 0.058(2) 0.0121(19) 0.0002(18) 0.010(2)
C56 0.128(3) 0.053(2) 0.063(2) 0.0076(17) 0.019(2) -0.006(2)
C63 0.072(2) 0.084(3) 0.108(3) 0.000(2) 0.035(2) 0.020(2)
C68 0.0579(18) 0.092(3) 0.106(2) -0.009(2) 0.0324(16) -0.0105(18)
C3 0.060(2) 0.159(4) 0.0453(19) 0.012(2) 0.0036(16) -0.026(2)
C1 0.089(2) 0.104(3) 0.070(2) -0.042(2) 0.0413(19) -0.045(2)
C66 0.061(2) 0.102(3) 0.082(2) -0.001(2) 0.0211(17) -0.0026(19)
C9 0.100(3) 0.057(2) 0.103(3) 0.001(2) 0.045(2) -0.0144(19)
C2 0.101(3) 0.173(5) 0.041(2) -0.028(3) 0.0241(19) -0.075(3)
C62 0.109(3) 0.057(2) 0.129(4) -0.004(2) 0.044(3) 0.018(2)
C57 0.147(4) 0.069(2) 0.085(3) 0.021(2) 0.063(3) -0.011(3)
C36 0.090(3) 0.096(3) 0.090(3) 0.010(2) 0.015(2) 0.000(2)
C27 0.113(3) 0.096(3) 0.117(3) 0.018(3) 0.054(3) 0.034(3)
C67 0.113(3) 0.103(3) 0.090(3) -0.030(2) 0.010(2) -0.035(3)
C74 0.139(4) 0.083(3) 0.105(3) -0.013(2) 0.057(3) -0.021(3)
C31 0.139(4) 0.074(3) 0.107(3) 0.007(2) 0.019(3) -0.015(3)
C37 0.124(4) 0.110(3) 0.074(3) 0.021(2) 0.002(2) -0.031(3)
C71 0.124(3) 0.103(3) 0.086(3) 0.001(2) 0.039(3) -0.022(3)
C30 0.080(3) 0.112(4) 0.129(4) -0.003(3) 0.011(3) 0.013(2)
C73 0.160(5) 0.095(3) 0.114(4) -0.009(3) 0.042(3) -0.048(3)
C28 0.077(3) 0.185(5) 0.087(3) 0.033(3) 0.010(2) 0.041(3)
C72 0.172(5) 0.089(3) 0.138(4) 0.000(3) 0.091(4) -0.027(3)
C38 0.118(4) 0.176(5) 0.077(3) 0.034(3) 0.034(3) -0.001(3)
C39 0.089(3) 0.182(5) 0.079(3) 0.027(3) 0.015(2) -0.027(3)
C5 0.196(6) 0.104(4) 0.167(5) -0.064(4) 0.127(5) -0.040(4)
C70 0.100(10) 0.24(3) 0.122(7) -0.044(10) 0.057(7) -0.097(13)
C32 0.113(3) 0.170(4) 0.084(2) -0.036(3) 0.007(2) 0.048(3)
C69 0.111(8) 0.179(14) 0.104(4) -0.024(6) 0.009(4) -0.030(8)
C34 0.110(3) 0.202(5) 0.111(4) -0.028(4) 0.001(2) 0.056(4)
C33 0.115(3) 0.205(5) 0.088(3) -0.024(4) 0.012(2) 0.048(4)
C78 0.123(4) 0.099(3) 0.149(4) -0.021(3) -0.026(3) 0.010(3)
C35 0.134(4) 0.189(5) 0.102(3) -0.020(3) 0.003(3) 0.067(3)
C77 0.131(4) 0.113(4) 0.157(5) -0.008(3) -0.036(4) 0.005(3)
C75 0.118(4) 0.092(3) 0.153(4) -0.005(3) -0.030(3) 0.009(3)
C76 0.118(4) 0.101(4) 0.168(5) -0.012(3) -0.030(4) 0.018(3)
O1 0.122(3) 0.152(3) 0.084(2) -0.029(2) 0.020(2) 0.051(2)
O4A 0.115(3) 0.092(4) 0.134(4) 0.006(3) -0.014(3) 0.015(3)
C78A 0.111(4) 0.107(5) 0.147(5) 0.015(4) -0.013(4) 0.010(4)
C77A 0.114(4) 0.105(5) 0.151(5) 0.005(4) -0.026(4) 0.008(4)
C76A 0.112(4) 0.110(5) 0.153(5) -0.014(4) -0.017(4) 0.014(4)
C75A 0.117(3) 0.115(4) 0.159(5) -0.003(4) -0.007(4) 0.009(3)
O1A 0.120(4) 0.174(4) 0.097(4) -0.028(4) 0.017(4) 0.053(4)
C32A 0.128(5) 0.177(4) 0.105(5) -0.032(4) 0.018(4) 0.046(4)
C34A 0.110(5) 0.193(5) 0.095(5) -0.027(5) 0.008(4) 0.047(5)
C33A 0.122(5) 0.188(5) 0.103(4) -0.031(4) 0.013(4) 0.050(4)
C35A 0.119(4) 0.182(5) 0.097(4) -0.026(4) 0.011(4) 0.049(4)
C70A 0.067(10) 0.26(4) 0.119(12) -0.015(18) 0.043(10) -0.024(16)
C69A 0.073(10) 0.097(12) 0.109(3) -0.019(6) 0.030(4) -0.014(8)

loop_
_atom_type_symbol
_atom_type_description
_atom_type_scat_dispersion_real
_atom_type_scat_dispersion_imag
_atom_type_scat_source
C C 0.0033 0.0016 'International Tables Vol C Tables 4.2.6.8 and 6.1.1.4'
H H 0.0000 0.0000 'International Tables Vol C Tables 4.2.6.8 and 6.1.1.4'
K K 0.2009 0.2494 'International Tables Vol C Tables 4.2.6.8 and 6.1.1.4'
N N 0.0061 0.0033 'International Tables Vol C Tables 4.2.6.8 and 6.1.1.4'
O O 0.0106 0.0060 'International Tables Vol C Tables 4.2.6.8 and 6.1.1.4'

loop_
_geom_angle_atom_site_label_1
_geom_angle_atom_site_label_2
_geom_angle_atom_site_label_3
_geom_angle
_geom_angle_site_symmetry_1
_geom_angle_site_symmetry_3
_geom_angle_publ_flag
N2 K1 N1 55.77(6) . . ?
N2 K1 C20 54.79(6) . . ?
N2 K1 C25 74.21(7) . . ?
N2 K1 C21 64.03(6) . . ?
N2 K1 C24 97.85(7) . . ?
N2 K1 C3 86.50(8) . . ?
N2 K1 C1 78.93(8) . . ?
N2 K1 C2 96.90(8) . . ?
N1 K1 C25 123.61(7) . . ?
N1 K1 C21 116.99(7) . . ?
N1 K1 C24 148.35(8) . . ?
N1 K1 C3 40.73(9) . . ?
O2 K1 N2 151.69(8) . . ?
O2 K1 N1 120.97(7) . . ?
O2 K1 C20 115.68(8) . . ?
O2 K1 C25 90.58(8) . . ?
O2 K1 C21 120.58(8) . . ?
O2 K1 C24 72.85(8) . . ?
O2 K1 C3 81.19(9) . . ?
O2 K1 C1 107.14(10) . . ?
O2 K1 C2 82.53(10) . . ?
O2 K1 O1A 78.7(6) . . ?
C20 K1 N1 110.13(6) . . ?
C20 K1 C25 25.87(7) . . ?
C20 K1 C21 25.58(7) . . ?
C20 K1 C24 44.24(7) . . ?
C20 K1 C3 128.03(10) . . ?
C25 K1 C21 44.80(8) . . ?
C25 K1 C24 25.05(8) . . ?
C25 K1 C3 121.26(12) . . ?
C21 K1 C24 50.50(9) . . ?
C3 K1 C21 149.22(9) . . ?
C3 K1 C24 132.31(13) . . ?
C1 K1 N1 25.96(8) . . ?
C1 K1 C20 133.51(9) . . ?
C1 K1 C25 149.54(8) . . ?
C1 K1 C21 131.33(11) . . ?
C1 K1 C24 173.13(11) . . ?
C1 K1 C3 41.91(13) . . ?
C1 K1 C2 25.81(12) . . ?
C2 K1 N1 41.49(8) . . ?
C2 K1 C20 148.89(10) . . ?
C2 K1 C25 146.37(14) . . ?
C2 K1 C21 156.81(10) . . ?
C2 K1 C24 151.22(13) . . ?
C2 K1 C3 25.18(12) . . ?
O1 K1 N2 126.96(19) . . ?
O1 K1 N1 108.28(16) . . ?
O1 K1 O2 81.4(2) . . ?
O1 K1 C20 117.65(16) . . ?
O1 K1 C25 122.82(15) . . ?
O1 K1 C21 92.72(16) . . ?
O1 K1 C24 101.72(17) . . ?
O1 K1 C3 113.22(17) . . ?
O1 K1 C1 85.00(17) . . ?
O1 K1 C2 88.76(18) . . ?
O1A K1 N2 129.4(6) . . ?
O1A K1 N1 114.1(5) . . ?
O1A K1 C20 113.9(5) . . ?
O1A K1 C25 117.4(4) . . ?
O1A K1 C21 89.6(5) . . ?
O1A K1 C24 95.9(5) . . ?
O1A K1 C3 117.6(5) . . ?
O1A K1 C1 90.8(5) . . ?
O1A K1 C2 93.6(5) . . ?
N5 K2 N4 57.29(6) . . ?
N5 K2 C59 55.56(6) . . ?
N5 K2 C40 64.10(6) . . ?
N5 K2 C60 74.41(7) . . ?
N5 K2 C43 80.41(7) . . ?
N5 K2 C41 87.81(7) . . ?
N5 K2 C64 64.75(7) . . ?
N5 K2 C42 97.83(8) . . ?
N4 K2 C59 112.59(7) . . ?
N4 K2 C40 24.51(6) . . ?
N4 K2 C60 126.02(7) . . ?
N4 K2 C43 25.93(7) . . ?
N4 K2 C41 39.62(7) . . ?
N4 K2 C64 118.90(7) . . ?
N4 K2 C42 40.76(7) . . ?
O3 K2 N5 149.04(8) . . ?
O3 K2 N4 116.86(7) . . ?
O3 K2 C59 116.66(8) . . ?
O3 K2 O4 89.3(2) . . ?
O3 K2 C40 98.79(8) . . ?
O3 K2 C60 91.81(8) . . ?
O3 K2 C43 103.96(8) . . ?
O3 K2 C41 77.75(8) . . ?
O3 K2 C64 122.61(8) . . ?
O3 K2 C42 80.19(8) . . ?
C59 K2 C40 111.80(7) . . ?
C59 K2 C60 25.29(7) . . ?
C59 K2 C41 131.81(8) . . ?
C59 K2 C64 24.86(8) . . ?
C59 K2 C42 151.55(8) . . ?
O4 K2 N5 121.6(2) . . ?
O4 K2 N4 105.0(2) . . ?
O4 K2 C59 113.5(2) . . ?
O4 K2 C40 123.7(2) . . ?
O4 K2 C60 121.0(2) . . ?
O4 K2 C43 82.8(2) . . ?
O4 K2 C41 112.3(2) . . ?
O4 K2 C64 88.9(2) . . ?
O4 K2 C42 88.1(2) . . ?
C40 K2 C41 23.71(8) . . ?
C40 K2 C64 128.43(8) . . ?
C60 K2 C40 114.35(8) . . ?
C60 K2 C41 125.49(9) . . ?
C60 K2 C64 43.53(8) . . ?
C43 K2 C59 135.57(8) . . ?
C43 K2 C40 41.06(8) . . ?
C43 K2 C60 151.95(8) . . ?
C43 K2 C41 40.09(8) . . ?
C43 K2 C64 132.58(8) . . ?
C43 K2 C42 24.44(8) . . ?
C64 K2 C41 151.82(9) . . ?
C42 K2 C40 40.25(8) . . ?
C42 K2 C60 149.94(9) . . ?
C42 K2 C41 24.52(9) . . ?
C42 K2 C64 156.96(9) . . ?
O4A K2 N5 121.4(3) . . ?
O4A K2 N4 107.9(4) . . ?
O4A K2 O3 89.5(4) . . ?
O4A K2 C59 110.4(4) . . ?
O4A K2 C40 127.0(4) . . ?
O4A K2 C60 117.6(4) . . ?
O4A K2 C43 86.0(4) . . ?
O4A K2 C41 115.6(4) . . ?
O4A K2 C64 85.9(4) . . ?
O4A K2 C42 91.4(4) . . ?
C51 N5 K2 116.67(15) . . ?
C52 N5 K2 121.96(16) . . ?
C52 N5 C51 120.4(2) . . ?
C13 N2 K1 121.39(16) . . ?
C13 N2 C12 120.8(2) . . ?
C12 N2 K1 117.03(15) . . ?
C13 N3 C20 119.7(2) . . ?
C52 N6 C59 121.9(2) . . ?
C46 N4 K2 109.00(14) . . ?
C40 N4 K2 86.00(16) . . ?
C40 N4 C46 126.2(2) . . ?
C40 N4 C43 109.3(2) . . ?
C43 N4 K2 77.54(15) . . ?
C43 N4 C46 124.2(2) . . ?
C7 N1 K1 110.31(16) . . ?
C4 N1 K1 83.78(16) . . ?
C4 N1 C7 127.0(2) . . ?
C4 N1 C1 109.1(3) . . ?
C1 N1 K1 73.45(16) . . ?
C1 N1 C7 123.9(3) . . ?
C74 O3 K2 128.9(2) . . ?
C71 O3 K2 120.9(2) . . ?
C71 O3 C74 109.0(3) . . ?
N5 C51 C46 121.2(2) . . ?
N5 C51 C50 124.6(2) . . ?
C50 C51 C46 114.0(2) . . ?
N5 C52 C53 123.6(2) . . ?
N6 C52 N5 124.8(2) . . ?
N6 C52 C53 111.3(2) . . ?
N2 C13 C14 123.3(2) . . ?
N3 C13 N2 125.2(2) . . ?
N3 C13 C14 111.3(2) . . ?
C15 C14 C13 122.1(2) . . ?
C19 C14 C13 119.8(2) . . ?
C19 C14 C15 118.0(2) . . ?
C36 O2 K1 124.5(2) . . ?
C39 O2 K1 128.8(2) . . ?
C39 O2 C36 106.7(3) . . ?
C54 C53 C52 122.9(2) . . ?
C54 C53 C58 117.3(3) . . ?
C58 C53 C52 119.6(3) . . ?
N3 C20 K1 114.64(15) . . ?
N3 C20 C25 118.8(3) . . ?
N3 C20 C21 120.8(2) . . ?
C25 C20 K1 79.15(15) . . ?
C25 C20 C21 120.1(2) . . ?
C21 C20 K1 82.21(16) . . ?
C51 C46 N4 120.9(2) . . ?
C47 C46 N4 116.9(2) . . ?
C47 C46 C51 122.1(2) . . ?
N2 C12 C7 120.6(2) . . ?
N2 C12 C11 124.3(3) . . ?
C11 C12 C7 114.9(3) . . ?
N6 C59 K2 111.57(15) . . ?
N6 C59 C60 118.2(3) . . ?
C60 C59 K2 82.02(15) . . ?
C64 C59 K2 83.59(17) . . ?
C64 C59 N6 120.9(3) . . ?
C64 C59 C60 120.4(3) . . ?
C51 C50 H50 118.4 . . ?
C49 C50 C51 123.2(3) . . ?
C49 C50 H50 118.4 . . ?
C53 C54 H54 119.3 . . ?
C55 C54 C53 121.4(3) . . ?
C55 C54 H54 119.3 . . ?
C12 C7 N1 120.3(2) . . ?
C8 C7 N1 117.4(3) . . ?
C8 C7 C12 122.2(3) . . ?
C78 O4 K2 141.8(6) . . ?
C75 O4 K2 107.0(5) . . ?
C75 O4 C78 110.1(6) . . ?
N4 C40 K2 69.49(14) . . ?
N4 C40 C41 107.1(3) . . ?
N4 C40 C44 122.1(3) . . ?
C41 C40 K2 81.09(19) . . ?
C41 C40 C44 130.7(3) . . ?
C44 C40 K2 117.16(19) . . ?
C59 C60 K2 72.69(15) . . ?
C59 C60 C65 119.6(3) . . ?
C65 C60 K2 110.10(17) . . ?
C61 C60 K2 86.3(2) . . ?
C61 C60 C59 118.3(3) . . ?
C61 C60 C65 122.1(3) . . ?
C14 C15 H15 119.4 . . ?
C14 C15 C16 121.2(3) . . ?
C16 C15 H15 119.4 . . ?
C20 C25 K1 74.98(16) . . ?
C20 C25 C29 119.8(3) . . ?
C29 C25 K1 111.65(19) . . ?
C24 C25 K1 81.44(18) . . ?
C24 C25 C20 118.2(3) . . ?
C24 C25 C29 122.0(3) . . ?
C20 C21 K1 72.20(15) . . ?
C20 C21 C26 121.9(2) . . ?
C22 C21 K1 82.24(18) . . ?
C22 C21 C20 118.2(3) . . ?
C22 C21 C26 119.8(3) . . ?
C26 C21 K1 117.1(2) . . ?
N4 C43 K2 76.53(14) . . ?
N4 C43 C45 123.0(3) . . ?
C42 C43 K2 83.49(19) . . ?
C42 C43 N4 107.5(3) . . ?
C42 C43 C45 129.5(3) . . ?
C45 C43 K2 106.4(2) . . ?
C14 C19 H19 119.5 . . ?
C14 C19 C18 121.0(3) . . ?
C18 C19 H19 119.5 . . ?
C46 C47 H47 119.2 . . ?
C48 C47 C46 121.5(3) . . ?
C48 C47 H47 119.2 . . ?
N1 C4 K1 71.41(15) . . ?
N1 C4 C6 122.6(3) . . ?
C6 C4 K1 121.7(2) . . ?
C3 C4 K1 76.32(19) . . ?
C3 C4 N1 107.7(4) . . ?
C3 C4 C6 129.5(4) . . ?
K2 C41 H41 125.6 . . ?
C40 C41 K2 75.19(17) . . ?
C40 C41 H41 125.6 . . ?
C40 C41 C42 108.1(3) . . ?
C42 C41 K2 72.84(18) . . ?
C42 C41 H41 125.6 . . ?
C12 C11 H11 119.0 . . ?
C10 C11 C12 122.0(3) . . ?
C10 C11 H11 119.0 . . ?
C50 C49 H49 119.6 . . ?
C50 C49 C48 120.9(3) . . ?
C48 C49 H49 119.6 . . ?
C18 C17 H17 120.1 . . ?
C18 C17 C16 119.9(3) . . ?
C16 C17 H17 120.1 . . ?
C59 C64 K2 71.54(15) . . ?
C59 C64 C68 121.5(3) . . ?
C63 C64 K2 86.1(2) . . ?
C63 C64 C59 118.0(3) . . ?
C63 C64 C68 120.4(3) . . ?
C68 C64 K2 115.0(2) . . ?
C40 C44 H44A 109.5 . . ?
C40 C44 H44B 109.5 . . ?
C40 C44 H44C 109.5 . . ?
H44A C44 H44B 109.5 . . ?
H44A C44 H44C 109.5 . . ?
H44B C44 H44C 109.5 . . ?
C19 C18 H18 120.0 . . ?
C17 C18 C19 120.0(3) . . ?
C17 C18 H18 120.0 . . ?
K1 C22 H22 119.9 . . ?
C21 C22 K1 73.47(17) . . ?
C21 C22 H22 118.9 . . ?
C23 C22 K1 78.69(19) . . ?
C23 C22 C21 122.3(3) . . ?
C23 C22 H22 118.9 . . ?
C47 C48 H48 120.9 . . ?
C49 C48 C47 118.2(3) . . ?
C49 C48 H48 120.9 . . ?
K1 C23 H23 118.4 . . ?
C22 C23 K1 77.92(19) . . ?
C22 C23 H23 120.3 . . ?
C22 C23 C24 119.4(3) . . ?
C24 C23 K1 74.28(19) . . ?
C24 C23 H23 120.3 . . ?
C54 C55 H55 119.6 . . ?
C56 C55 C54 120.8(3) . . ?
C56 C55 H55 119.6 . . ?
K2 C42 H42 124.9 . . ?
C43 C42 K2 72.06(17) . . ?
C43 C42 C41 108.0(3) . . ?
C43 C42 H42 124.9 . . ?
C41 C42 K2 82.64(18) . . ?
C41 C42 H42 124.9 . . ?
C7 C8 H8 119.2 . . ?
C9 C8 C7 121.6(3) . . ?
C9 C8 H8 119.2 . . ?
C60 C65 H65 106.9 . . ?
C60 C65 C66 110.4(3) . . ?
C60 C65 C67 114.0(3) . . ?
C66 C65 H65 106.9 . . ?
C66 C65 C67 111.2(3) . . ?
C67 C65 H65 106.9 . . ?
C53 C58 H58 119.7 . . ?
C57 C58 C53 120.7(3) . . ?
C57 C58 H58 119.7 . . ?
C15 C16 H16 120.1 . . ?
C17 C16 C15 119.9(3) . . ?
C17 C16 H16 120.1 . . ?
C4 C6 H6A 109.5 . . ?
C4 C6 H6B 109.5 . . ?
C4 C6 H6C 109.5 . . ?
H6A C6 H6B 109.5 . . ?
H6A C6 H6C 109.5 . . ?
H6B C6 H6C 109.5 . . ?
C25 C29 H29 107.1 . . ?
C25 C29 C31 113.9(3) . . ?
C25 C29 C30 111.1(3) . . ?
C31 C29 H29 107.1 . . ?
C30 C29 H29 107.1 . . ?
C30 C29 C31 110.2(3) . . ?
C21 C26 H26 107.6 . . ?
C21 C26 C27 111.3(3) . . ?
C21 C26 C28 111.7(3) . . ?
C27 C26 H26 107.6 . . ?
C27 C26 C28 110.7(3) . . ?
C28 C26 H26 107.6 . . ?
K1 C24 H24 115.9 . . ?
C25 C24 K1 73.51(17) . . ?
C25 C24 H24 119.1 . . ?
C23 C24 K1 81.9(2) . . ?
C23 C24 C25 121.8(3) . . ?
C23 C24 H24 119.1 . . ?
C11 C10 H10 119.4 . . ?
C9 C10 C11 121.1(3) . . ?
C9 C10 H10 119.4 . . ?
K2 C61 H61 118.0 . . ?
C60 C61 K2 70.18(18) . . ?
C60 C61 H61 118.9 . . ?
C62 C61 K2 83.4(2) . . ?
C62 C61 C60 122.1(3) . . ?
C62 C61 H61 118.9 . . ?
C43 C45 H45A 109.5 . . ?
C43 C45 H45B 109.5 . . ?
C43 C45 H45C 109.5 . . ?
H45A C45 H45B 109.5 . . ?
H45A C45 H45C 109.5 . . ?
H45B C45 H45C 109.5 . . ?
C55 C56 H56 120.6 . . ?
C55 C56 C57 118.8(3) . . ?
C57 C56 H56 120.6 . . ?
K2 C63 H63 119.1 . . ?
C64 C63 K2 70.56(18) . . ?
C64 C63 H63 119.0 . . ?
C62 C63 K2 82.0(2) . . ?
C62 C63 C64 122.0(4) . . ?
C62 C63 H63 119.0 . . ?
C64 C68 H68 108.9 . . ?
C64 C68 H68A 103.4 . . ?
C64 C68 C69 113.2(6) . . ?
C64 C68 C70A 115(2) . . ?
C70 C68 C64 108.5(11) . . ?
C70 C68 H68 108.9 . . ?
C70 C68 C69 108.4(8) . . ?
C69 C68 H68 108.9 . . ?
C70A C68 H68A 103.4 . . ?
C69A C68 C64 114.6(8) . . ?
C69A C68 H68A 103.4 . . ?
C69A C68 C70A 114.5(12) . . ?
K1 C3 H3 125.4 . . ?
C4 C3 K1 79.57(18) . . ?
C4 C3 H3 125.4 . . ?
C4 C3 C2 107.7(4) . . ?
C2 C3 K1 71.7(2) . . ?
C2 C3 H3 125.4 . . ?
N1 C1 K1 80.59(17) . . ?
N1 C1 C5 120.8(4) . . ?
C2 C1 K1 79.6(2) . . ?
C2 C1 N1 106.1(4) . . ?
C2 C1 C5 133.1(4) . . ?
C5 C1 K1 104.8(3) . . ?
C65 C66 H66A 109.5 . . ?
C65 C66 H66B 109.5 . . ?
C65 C66 H66C 109.5 . . ?
H66A C66 H66B 109.5 . . ?
H66A C66 H66C 109.5 . . ?
H66B C66 H66C 109.5 . . ?
C8 C9 C10 118.2(3) . . ?
C8 C9 H9 120.9 . . ?
C10 C9 H9 120.9 . . ?
K1 C2 H2 124.0 . . ?
C3 C2 K1 83.1(2) . . ?
C3 C2 H2 124.0 . . ?
C1 C2 K1 74.6(2) . . ?
C1 C2 C3 109.4(3) . . ?
C1 C2 H2 124.0 . . ?
C61 C62 C63 119.0(4) . . ?
C61 C62 H62 120.5 . . ?
C63 C62 H62 120.5 . . ?
C58 C57 H57 119.5 . . ?
C56 C57 C58 121.0(3) . . ?
C56 C57 H57 119.5 . . ?
O2 C36 H36A 109.9 . . ?
O2 C36 H36B 109.9 . . ?
O2 C36 C37 108.8(3) . . ?
H36A C36 H36B 108.3 . . ?
C37 C36 H36A 109.9 . . ?
C37 C36 H36B 109.9 . . ?
C26 C27 H27A 109.5 . . ?
C26 C27 H27B 109.5 . . ?
C26 C27 H27C 109.5 . . ?
H27A C27 H27B 109.5 . . ?
H27A C27 H27C 109.5 . . ?
H27B C27 H27C 109.5 . . ?
C65 C67 H67A 109.5 . . ?
C65 C67 H67B 109.5 . . ?
C65 C67 H67C 109.5 . . ?
H67A C67 H67B 109.5 . . ?
H67A C67 H67C 109.5 . . ?
H67B C67 H67C 109.5 . . ?
O3 C74 H74A 110.2 . . ?
O3 C74 H74B 110.2 . . ?
O3 C74 C73 107.6(4) . . ?
H74A C74 H74B 108.5 . . ?
C73 C74 H74A 110.2 . . ?
C73 C74 H74B 110.2 . . ?
C29 C31 H31A 109.5 . . ?
C29 C31 H31B 109.5 . . ?
C29 C31 H31C 109.5 . . ?
H31A C31 H31B 109.5 . . ?
H31A C31 H31C 109.5 . . ?
H31B C31 H31C 109.5 . . ?
C36 C37 H37A 110.7 . . ?
C36 C37 H37B 110.7 . . ?
C36 C37 C38 105.3(3) . . ?
H37A C37 H37B 108.8 . . ?
C38 C37 H37A 110.7 . . ?
C38 C37 H37B 110.7 . . ?
O3 C71 H71A 109.9 . . ?
O3 C71 H71B 109.9 . . ?
O3 C71 C72 109.0(4) . . ?
H71A C71 H71B 108.3 . . ?
C72 C71 H71A 109.9 . . ?
C72 C71 H71B 109.9 . . ?
C29 C30 H30A 109.5 . . ?
C29 C30 H30B 109.5 . . ?
C29 C30 H30C 109.5 . . ?
H30A C30 H30B 109.5 . . ?
H30A C30 H30C 109.5 . . ?
H30B C30 H30C 109.5 . . ?
C74 C73 H73A 110.5 . . ?
C74 C73 H73B 110.5 . . ?
H73A C73 H73B 108.6 . . ?
C72 C73 C74 106.4(4) . . ?
C72 C73 H73A 110.5 . . ?
C72 C73 H73B 110.5 . . ?
C26 C28 H28A 109.5 . . ?
C26 C28 H28B 109.5 . . ?
C26 C28 H28C 109.5 . . ?
H28A C28 H28B 109.5 . . ?
H28A C28 H28C 109.5 . . ?
H28B C28 H28C 109.5 . . ?
C71 C72 C73 107.3(4) . . ?
C71 C72 H72A 110.3 . . ?
C71 C72 H72B 110.3 . . ?
C73 C72 H72A 110.3 . . ?
C73 C72 H72B 110.3 . . ?
H72A C72 H72B 108.5 . . ?
C37 C38 H38A 110.9 . . ?
C37 C38 H38B 110.9 . . ?
H38A C38 H38B 108.9 . . ?
C39 C38 C37 104.3(4) . . ?
C39 C38 H38A 110.9 . . ?
C39 C38 H38B 110.9 . . ?
O2 C39 C38 107.0(4) . . ?
O2 C39 H39A 110.3 . . ?
O2 C39 H39B 110.3 . . ?
C38 C39 H39A 110.3 . . ?
C38 C39 H39B 110.3 . . ?
H39A C39 H39B 108.6 . . ?
C1 C5 H5A 109.5 . . ?
C1 C5 H5B 109.5 . . ?
C1 C5 H5C 109.5 . . ?
H5A C5 H5B 109.5 . . ?
H5A C5 H5C 109.5 . . ?
H5B C5 H5C 109.5 . . ?
C68 C70 H70A 109.5 . . ?
C68 C70 H70B 109.5 . . ?
C68 C70 H70C 109.5 . . ?
H70A C70 H70B 109.5 . . ?
H70A C70 H70C 109.5 . . ?
H70B C70 H70C 109.5 . . ?
H32A C32 H32B 108.3 . . ?
C33 C32 H32A 109.8 . . ?
C33 C32 H32B 109.8 . . ?
O1 C32 H32A 109.8 . . ?
O1 C32 H32B 109.8 . . ?
O1 C32 C33 109.4(5) . . ?
C68 C69 H69A 109.5 . . ?
C68 C69 H69B 109.5 . . ?
C68 C69 H69C 109.5 . . ?
H69A C69 H69B 109.5 . . ?
H69A C69 H69C 109.5 . . ?
H69B C69 H69C 109.5 . . ?
H34A C34 H34B 109.5 . . ?
C33 C34 H34A 111.7 . . ?
C33 C34 H34B 111.7 . . ?
C35 C34 H34A 111.7 . . ?
C35 C34 H34B 111.7 . . ?
C35 C34 C33 100.3(5) . . ?
C32 C33 C34 105.2(5) . . ?
C32 C33 H33A 110.7 . . ?
C32 C33 H33B 110.7 . . ?
C34 C33 H33A 110.7 . . ?
C34 C33 H33B 110.7 . . ?
H33A C33 H33B 108.8 . . ?
O4 C78 H78A 110.7 . . ?
O4 C78 H78B 110.7 . . ?
O4 C78 C77 105.2(6) . . ?
H78A C78 H78B 108.8 . . ?
C77 C78 H78A 110.7 . . ?
C77 C78 H78B 110.7 . . ?
C34 C35 H35A 110.5 . . ?
C34 C35 H35B 110.5 . . ?
H35A C35 H35B 108.7 . . ?
O1 C35 C34 105.9(6) . . ?
O1 C35 H35A 110.5 . . ?
O1 C35 H35B 110.5 . . ?
C78 C77 H77A 111.4 . . ?
C78 C77 H77B 111.4 . . ?
C78 C77 C76 102.0(6) . . ?
H77A C77 H77B 109.2 . . ?
C76 C77 H77A 111.4 . . ?
C76 C77 H77B 111.4 . . ?
K2 C75 H75A 78.3 . . ?
K2 C75 H75B 85.7 . . ?
O4 C75 K2 50.2(4) . . ?
O4 C75 H75A 110.2 . . ?
O4 C75 H75B 110.2 . . ?
O4 C75 C76 107.4(6) . . ?
H75A C75 H75B 108.5 . . ?
C76 C75 K2 157.0(5) . . ?
C76 C75 H75A 110.2 . . ?
C76 C75 H75B 110.2 . . ?
C77 C76 H76A 111.2 . . ?
C77 C76 H76B 111.2 . . ?
C75 C76 C77 102.9(6) . . ?
C75 C76 H76A 111.2 . . ?
C75 C76 H76B 111.2 . . ?
H76A C76 H76B 109.1 . . ?
C32 O1 K1 116.2(4) . . ?
C32 O1 C35 107.5(5) . . ?
C35 O1 K1 136.1(5) . . ?
C78A O4A K2 106.5(7) . . ?
C78A O4A C75A 113.9(10) . . ?
C75A O4A K2 138.6(10) . . ?
K2 C78A H78C 75.7 . . ?
K2 C78A H78D 88.5 . . ?
O4A C78A K2 50.5(6) . . ?
O4A C78A H78C 110.3 . . ?
O4A C78A H78D 110.3 . . ?
O4A C78A C77A 107.2(9) . . ?
H78C C78A H78D 108.5 . . ?
C77A C78A K2 156.0(9) . . ?
C77A C78A H78C 110.3 . . ?
C77A C78A H78D 110.3 . . ?
C78A C77A H77C 110.5 . . ?
C78A C77A H77D 110.5 . . ?
C78A C77A C76A 106.1(8) . . ?
H77C C77A H77D 108.7 . . ?
C76A C77A H77C 110.5 . . ?
C76A C77A H77D 110.5 . . ?
C77A C76A H76C 110.6 . . ?
C77A C76A H76D 110.6 . . ?
H76C C76A H76D 108.7 . . ?
C75A C76A C77A 105.7(8) . . ?
C75A C76A H76C 110.6 . . ?
C75A C76A H76D 110.6 . . ?
O4A C75A C76A 106.6(9) . . ?
O4A C75A H75C 110.4 . . ?
O4A C75A H75D 110.4 . . ?
C76A C75A H75C 110.4 . . ?
C76A C75A H75D 110.4 . . ?
H75C C75A H75D 108.6 . . ?
C32A O1A K1 126.0(13) . . ?
C32A O1A C35A 105.5(11) . . ?
C35A O1A K1 122.6(12) . . ?
O1A C32A H32C 111.8 . . ?
O1A C32A H32D 111.8 . . ?
O1A C32A C33A 99.9(12) . . ?
H32C C32A H32D 109.5 . . ?
C33A C32A H32C 111.8 . . ?
C33A C32A H32D 111.8 . . ?
H34C C34A H34D 109.9 . . ?
C33A C34A H34C 112.3 . . ?
C33A C34A H34D 112.3 . . ?
C35A C34A H34C 112.3 . . ?
C35A C34A H34D 112.3 . . ?
C35A C34A C33A 97.5(10) . . ?
C32A C33A C34A 103.4(10) . . ?
C32A C33A H33C 111.1 . . ?
C32A C33A H33D 111.1 . . ?
C34A C33A H33C 111.1 . . ?
C34A C33A H33D 111.1 . . ?
H33C C33A H33D 109.0 . . ?
O1A C35A C34A 91.5(14) . . ?
O1A C35A H35C 113.4 . . ?
O1A C35A H35D 113.4 . . ?
C34A C35A H35C 113.4 . . ?
C34A C35A H35D 113.4 . . ?
H35C C35A H35D 110.7 . . ?
C68 C70A H70D 109.5 . . ?
C68 C70A H70E 109.5 . . ?
C68 C70A H70F 109.5 . . ?
H70D C70A H70E 109.5 . . ?
H70D C70A H70F 109.5 . . ?
H70E C70A H70F 109.5 . . ?
C68 C69A H69D 109.5 . . ?
C68 C69A H69E 109.5 . . ?
C68 C69A H69F 109.5 . . ?
H69D C69A H69E 109.5 . . ?
H69D C69A H69F 109.5 . . ?
H69E C69A H69F 109.5 . . ?

loop_
_geom_bond_atom_site_label_1
_geom_bond_atom_site_label_2
_geom_bond_distance
_geom_bond_site_symmetry_2
_geom_bond_publ_flag
K1 N2 2.934(2) . ?
K1 N1 3.124(2) . ?
K1 O2 2.795(2) . ?
K1 C20 3.114(3) . ?
K1 C25 3.166(3) . ?
K1 C21 3.240(3) . ?
K1 C24 3.265(3) . ?
K1 C3 3.237(3) . ?
K1 C1 3.035(3) . ?
K1 C2 3.096(3) . ?
K1 O1 2.753(4) . ?
K1 O1A 2.858(14) . ?
K2 N5 2.888(2) . ?
K2 N4 3.093(2) . ?
K2 O3 2.787(2) . ?
K2 C59 3.152(3) . ?
K2 O4 2.788(6) . ?
K2 C40 3.294(3) . ?
K2 C60 3.269(3) . ?
K2 C43 3.106(3) . ?
K2 C41 3.367(3) . ?
K2 C64 3.302(3) . ?
K2 C42 3.243(3) . ?
K2 O4A 2.785(11) . ?
N5 C51 1.376(3) . ?
N5 C52 1.353(3) . ?
N2 C13 1.345(3) . ?
N2 C12 1.384(3) . ?
N3 C13 1.308(3) . ?
N3 C20 1.407(3) . ?
N6 C52 1.305(3) . ?
N6 C59 1.400(4) . ?
N4 C46 1.443(3) . ?
N4 C40 1.370(3) . ?
N4 C43 1.391(4) . ?
N1 C7 1.431(4) . ?
N1 C4 1.383(4) . ?
N1 C1 1.386(4) . ?
O3 C74 1.417(5) . ?
O3 C71 1.401(5) . ?
C51 C46 1.416(3) . ?
C51 C50 1.413(4) . ?
C52 C53 1.507(4) . ?
C13 C14 1.513(3) . ?
C14 C15 1.377(4) . ?
C14 C19 1.377(4) . ?
O2 C36 1.410(4) . ?
O2 C39 1.400(5) . ?
C53 C54 1.386(4) . ?
C53 C58 1.386(4) . ?
C20 C25 1.407(4) . ?
C20 C21 1.412(4) . ?
C46 C47 1.376(4) . ?
C12 C7 1.411(4) . ?
C12 C11 1.411(4) . ?
C59 C60 1.410(4) . ?
C59 C64 1.397(4) . ?
C50 H50 0.9300 . ?
C50 C49 1.369(4) . ?
C54 H54 0.9300 . ?
C54 C55 1.375(4) . ?
C7 C8 1.383(4) . ?
O4 C78 1.427(8) . ?
O4 C75 1.405(9) . ?
C40 C41 1.370(4) . ?
C40 C44 1.485(4) . ?
C60 C65 1.513(4) . ?
C60 C61 1.388(5) . ?
C15 H15 0.9300 . ?
C15 C16 1.383(4) . ?
C25 C29 1.505(5) . ?
C25 C24 1.398(4) . ?
C21 C22 1.391(4) . ?
C21 C26 1.510(5) . ?
C43 C42 1.351(4) . ?
C43 C45 1.487(5) . ?
C19 H19 0.9300 . ?
C19 C18 1.386(4) . ?
C47 H47 0.9300 . ?
C47 C48 1.376(4) . ?
C4 C6 1.477(5) . ?
C4 C3 1.361(5) . ?
C41 H41 0.9800 . ?
C41 C42 1.409(5) . ?
C11 H11 0.9300 . ?
C11 C10 1.392(5) . ?
C49 H49 0.9300 . ?
C49 C48 1.373(4) . ?
C17 H17 0.9300 . ?
C17 C18 1.364(5) . ?
C17 C16 1.368(5) . ?
C64 C63 1.389(5) . ?
C64 C68 1.515(5) . ?
C44 H44A 0.9600 . ?
C44 H44B 0.9600 . ?
C44 H44C 0.9600 . ?
C18 H18 0.9300 . ?
C22 H22 0.9300 . ?
C22 C23 1.360(5) . ?
C48 H48 0.9300 . ?
C23 H23 0.9300 . ?
C23 C24 1.371(5) . ?
C55 H55 0.9300 . ?
C55 C56 1.364(5) . ?
C42 H42 0.9800 . ?
C8 H8 0.9300 . ?
C8 C9 1.371(5) . ?
C65 H65 0.9800 . ?
C65 C66 1.520(5) . ?
C65 C67 1.528(5) . ?
C58 H58 0.9300 . ?
C58 C57 1.381(5) . ?
C16 H16 0.9300 . ?
C6 H6A 0.9600 . ?
C6 H6B 0.9600 . ?
C6 H6C 0.9600 . ?
C29 H29 0.9800 . ?
C29 C31 1.519(5) . ?
C29 C30 1.516(5) . ?
C26 H26 0.9800 . ?
C26 C27 1.521(6) . ?
C26 C28 1.527(5) . ?
C24 H24 0.9300 . ?
C10 H10 0.9300 . ?
C10 C9 1.378(5) . ?
C61 H61 0.9300 . ?
C61 C62 1.354(5) . ?
C45 H45A 0.9600 . ?
C45 H45B 0.9600 . ?
C45 H45C 0.9600 . ?
C56 H56 0.9300 . ?
C56 C57 1.369(6) . ?
C63 H63 0.9300 . ?
C63 C62 1.382(6) . ?
C68 H68 0.9800 . ?
C68 H68A 0.9800 . ?
C68 C70 1.499(8) . ?
C68 C69 1.561(10) . ?
C68 C70A 1.517(14) . ?
C68 C69A 1.451(12) . ?
C3 H3 0.9800 . ?
C3 C2 1.388(7) . ?
C1 C2 1.371(6) . ?
C1 C5 1.504(7) . ?
C66 H66A 0.9600 . ?
C66 H66B 0.9600 . ?
C66 H66C 0.9600 . ?
C9 H9 0.9300 . ?
C2 H2 0.9800 . ?
C62 H62 0.9300 . ?
C57 H57 0.9300 . ?
C36 H36A 0.9700 . ?
C36 H36B 0.9700 . ?
C36 C37 1.459(6) . ?
C27 H27A 0.9600 . ?
C27 H27B 0.9600 . ?
C27 H27C 0.9600 . ?
C67 H67A 0.9600 . ?
C67 H67B 0.9600 . ?
C67 H67C 0.9600 . ?
C74 H74A 0.9700 . ?
C74 H74B 0.9700 . ?
C74 C73 1.460(6) . ?
C31 H31A 0.9600 . ?
C31 H31B 0.9600 . ?
C31 H31C 0.9600 . ?
C37 H37A 0.9700 . ?
C37 H37B 0.9700 . ?
C37 C38 1.480(6) . ?
C71 H71A 0.9700 . ?
C71 H71B 0.9700 . ?
C71 C72 1.434(6) . ?
C30 H30A 0.9600 . ?
C30 H30B 0.9600 . ?
C30 H30C 0.9600 . ?
C73 H73A 0.9700 . ?
C73 H73B 0.9700 . ?
C73 C72 1.454(6) . ?
C28 H28A 0.9600 . ?
C28 H28B 0.9600 . ?
C28 H28C 0.9600 . ?
C72 H72A 0.9700 . ?
C72 H72B 0.9700 . ?
C38 H38A 0.9700 . ?
C38 H38B 0.9700 . ?
C38 C39 1.471(6) . ?
C39 H39A 0.9700 . ?
C39 H39B 0.9700 . ?
C5 H5A 0.9600 . ?
C5 H5B 0.9600 . ?
C5 H5C 0.9600 . ?
C70 H70A 0.9600 . ?
C70 H70B 0.9600 . ?
C70 H70C 0.9600 . ?
C32 H32A 0.9700 . ?
C32 H32B 0.9700 . ?
C32 C33 1.468(6) . ?
C32 O1 1.351(8) . ?
C69 H69A 0.9600 . ?
C69 H69B 0.9600 . ?
C69 H69C 0.9600 . ?
C34 H34A 0.9700 . ?
C34 H34B 0.9700 . ?
C34 C33 1.543(7) . ?
C34 C35 1.513(7) . ?
C33 H33A 0.9700 . ?
C33 H33B 0.9700 . ?
C78 H78A 0.9700 . ?
C78 H78B 0.9700 . ?
C78 C77 1.482(8) . ?
C35 H35A 0.9700 . ?
C35 H35B 0.9700 . ?
C35 O1 1.412(7) . ?
C77 H77A 0.9700 . ?
C77 H77B 0.9700 . ?
C77 C76 1.537(8) . ?
C75 H75A 0.9700 . ?
C75 H75B 0.9700 . ?
C75 C76 1.498(7) . ?
C76 H76A 0.9700 . ?
C76 H76B 0.9700 . ?
O4A C78A 1.413(10) . ?
O4A C75A 1.430(9) . ?
C78A H78C 0.9700 . ?
C78A H78D 0.9700 . ?
C78A C77A 1.496(9) . ?
C77A H77C 0.9700 . ?
C77A H77D 0.9700 . ?
C77A C76A 1.555(9) . ?
C76A H76C 0.9700 . ?
C76A H76D 0.9700 . ?
C76A C75A 1.502(9) . ?
C75A H75C 0.9700 . ?
C75A H75D 0.9700 . ?
O1A C32A 1.450(10) . ?
O1A C35A 1.463(10) . ?
C32A H32C 0.9700 . ?
C32A H32D 0.9700 . ?
C32A C33A 1.532(10) . ?
C34A H34C 0.9700 . ?
C34A H34D 0.9700 . ?
C34A C33A 1.581(10) . ?
C34A C35A 1.541(10) . ?
C33A H33C 0.9700 . ?
C33A H33D 0.9700 . ?
C35A H35C 0.9700 . ?
C35A H35D 0.9700 . ?
C70A H70D 0.9600 . ?
C70A H70E 0.9600 . ?
C70A H70F 0.9600 . ?
C69A H69D 0.9600 . ?
C69A H69E 0.9600 . ?
C69A H69F 0.9600 . ?

loop_
_geom_torsion_atom_site_label_1
_geom_torsion_atom_site_label_2
_geom_torsion_atom_site_label_3
_geom_torsion_atom_site_label_4
_geom_torsion
_geom_torsion_site_symmetry_1
_geom_torsion_site_symmetry_2
_geom_torsion_site_symmetry_3
_geom_torsion_site_symmetry_4
_geom_torsion_publ_flag
K1 N2 C13 N3 11.5(3) . . . . ?
K1 N2 C13 C14 -163.02(17) . . . . ?
K1 N2 C12 C7 35.1(3) . . . . ?
K1 N2 C12 C11 -138.7(2) . . . . ?
K1 N1 C7 C12 -28.5(3) . . . . ?
K1 N1 C7 C8 147.1(2) . . . . ?
K1 N1 C4 C6 116.3(3) . . . . ?
K1 N1 C4 C3 -68.3(2) . . . . ?
K1 N1 C1 C2 76.2(2) . . . . ?
K1 N1 C1 C5 -101.6(4) . . . . ?
K1 O2 C36 C37 159.1(3) . . . . ?
K1 O2 C39 C38 -150.5(3) . . . . ?
K1 C20 C25 C29 -106.6(3) . . . . ?
K1 C20 C25 C24 71.4(2) . . . . ?
K1 C20 C21 C22 -70.5(3) . . . . ?
K1 C20 C21 C26 111.4(3) . . . . ?
K1 C25 C29 C31 135.6(3) . . . . ?
K1 C25 C29 C30 10.5(3) . . . . ?
K1 C25 C24 C23 69.1(3) . . . . ?
K1 C21 C22 C23 -64.6(3) . . . . ?
K1 C21 C26 C27 -30.0(3) . . . . ?
K1 C21 C26 C28 -154.4(3) . . . . ?
K1 C4 C3 C2 -66.8(2) . . . . ?
K1 C22 C23 C24 -64.0(3) . . . . ?
K1 C23 C24 C25 -64.8(3) . . . . ?
K1 C3 C2 C1 -71.0(3) . . . . ?
K1 C1 C2 C3 76.8(3) . . . . ?
K1 O1A C32A C33A -165.3(17) . . . . ?
K1 O1A C35A C34A 142.3(18) . . . . ?
K2 N5 C51 C46 -34.1(3) . . . . ?
K2 N5 C51 C50 140.5(2) . . . . ?
K2 N5 C52 N6 -10.2(3) . . . . ?
K2 N5 C52 C53 163.32(17) . . . . ?
K2 N4 C46 C51 27.0(3) . . . . ?
K2 N4 C46 C47 -150.4(2) . . . . ?
K2 N4 C40 C41 73.3(2) . . . . ?
K2 N4 C40 C44 -109.9(3) . . . . ?
K2 N4 C43 C42 -78.6(2) . . . . ?
K2 N4 C43 C45 101.0(3) . . . . ?
K2 O3 C74 C73 176.0(3) . . . . ?
K2 O3 C71 C72 -174.0(3) . . . . ?
K2 C59 C60 C65 103.7(2) . . . . ?
K2 C59 C60 C61 -75.8(3) . . . . ?
K2 C59 C64 C63 75.0(3) . . . . ?
K2 C59 C64 C68 -108.6(3) . . . . ?
K2 O4 C78 C77 169.5(9) . . . . ?
K2 O4 C75 C76 174.1(8) . . . . ?
K2 C40 C41 C42 65.9(2) . . . . ?
K2 C60 C65 C66 -0.1(3) . . . . ?
K2 C60 C65 C67 -126.2(3) . . . . ?
K2 C60 C61 C62 -68.2(4) . . . . ?
K2 C43 C42 C41 -75.7(2) . . . . ?
K2 C41 C42 C43 68.4(2) . . . . ?
K2 C64 C63 C62 66.8(4) . . . . ?
K2 C64 C68 C70 -178.8(15) . . . . ?
K2 C64 C68 C69 60.9(13) . . . . ?
K2 C64 C68 C70A 166(2) . . . . ?
K2 C64 C68 C69A 29.4(13) . . . . ?
K2 C61 C62 C63 -63.1(4) . . . . ?
K2 C63 C62 C61 62.6(4) . . . . ?
K2 C75 C76 C77 30(3) . . . . ?
K2 O4A C78A C77A 169.8(11) . . . . ?
K2 O4A C75A C76A -169.9(15) . . . . ?
K2 C78A C77A C76A 24(4) . . . . ?
N5 C51 C46 N4 2.0(4) . . . . ?
N5 C51 C46 C47 179.3(2) . . . . ?
N5 C51 C50 C49 -178.4(3) . . . . ?
N5 C52 C53 C54 -42.9(4) . . . . ?
N5 C52 C53 C58 142.1(3) . . . . ?
N2 C13 C14 C15 43.3(4) . . . . ?
N2 C13 C14 C19 -140.3(3) . . . . ?
N2 C12 C7 N1 -1.7(4) . . . . ?
N2 C12 C7 C8 -177.2(3) . . . . ?
N2 C12 C11 C10 176.3(3) . . . . ?
N3 C13 C14 C15 -131.9(3) . . . . ?
N3 C13 C14 C19 44.5(3) . . . . ?
N3 C20 C25 K1 112.3(2) . . . . ?
N3 C20 C25 C29 5.6(4) . . . . ?
N3 C20 C25 C24 -176.3(2) . . . . ?
N3 C20 C21 K1 -114.1(2) . . . . ?
N3 C20 C21 C22 175.4(3) . . . . ?
N3 C20 C21 C26 -2.7(4) . . . . ?
N6 C52 C53 C54 131.4(3) . . . . ?
N6 C52 C53 C58 -43.7(3) . . . . ?
N6 C59 C60 K2 -110.2(2) . . . . ?
N6 C59 C60 C65 -6.5(4) . . . . ?
N6 C59 C60 C61 173.9(3) . . . . ?
N6 C59 C64 K2 111.3(2) . . . . ?
N6 C59 C64 C63 -173.7(3) . . . . ?
N6 C59 C64 C68 2.7(4) . . . . ?
N4 C46 C47 C48 175.0(3) . . . . ?
N4 C40 C41 K2 -65.22(18) . . . . ?
N4 C40 C41 C42 0.7(3) . . . . ?
N4 C43 C42 K2 73.63(19) . . . . ?
N4 C43 C42 C41 -2.1(3) . . . . ?
N1 C7 C8 C9 -173.6(3) . . . . ?
N1 C4 C3 K1 65.0(2) . . . . ?
N1 C4 C3 C2 -1.8(4) . . . . ?
N1 C1 C2 K1 -76.9(2) . . . . ?
N1 C1 C2 C3 -0.1(4) . . . . ?
O3 C74 C73 C72 -8.4(6) . . . . ?
O3 C71 C72 C73 0.1(6) . . . . ?
C51 N5 C52 N6 158.0(2) . . . . ?
C51 N5 C52 C53 -28.5(3) . . . . ?
C51 C46 C47 C48 -2.4(5) . . . . ?
C51 C50 C49 C48 0.9(5) . . . . ?
C52 N5 C51 C46 157.1(2) . . . . ?
C52 N5 C51 C50 -28.2(4) . . . . ?
C52 N6 C59 K2 21.1(3) . . . . ?
C52 N6 C59 C60 113.5(3) . . . . ?
C52 N6 C59 C64 -74.5(3) . . . . ?
C52 C53 C54 C55 -174.0(3) . . . . ?
C52 C53 C58 C57 176.5(3) . . . . ?
C13 N2 C12 C7 -154.8(2) . . . . ?
C13 N2 C12 C11 31.4(4) . . . . ?
C13 N3 C20 K1 -20.8(3) . . . . ?
C13 N3 C20 C25 -111.8(3) . . . . ?
C13 N3 C20 C21 74.9(3) . . . . ?
C13 C14 C15 C16 175.9(3) . . . . ?
C13 C14 C19 C18 -177.1(3) . . . . ?
C14 C15 C16 C17 0.7(5) . . . . ?
C14 C19 C18 C17 1.5(5) . . . . ?
O2 C36 C37 C38 3.7(5) . . . . ?
C53 C54 C55 C56 -1.9(5) . . . . ?
C53 C58 C57 C56 -2.9(6) . . . . ?
C20 N3 C13 N2 7.8(4) . . . . ?
C20 N3 C13 C14 -177.1(2) . . . . ?
C20 C25 C29 C31 -139.8(3) . . . . ?
C20 C25 C29 C30 95.1(4) . . . . ?
C20 C25 C24 K1 -67.8(2) . . . . ?
C20 C25 C24 C23 1.3(4) . . . . ?
C20 C21 C22 K1 65.0(2) . . . . ?
C20 C21 C22 C23 0.4(5) . . . . ?
C20 C21 C26 C27 -115.1(3) . . . . ?
C20 C21 C26 C28 120.6(3) . . . . ?
C46 N4 C40 K2 110.7(2) . . . . ?
C46 N4 C40 C41 -176.0(2) . . . . ?
C46 N4 C40 C44 0.8(4) . . . . ?
C46 N4 C43 K2 -104.7(2) . . . . ?
C46 N4 C43 C42 176.8(2) . . . . ?
C46 N4 C43 C45 -3.6(4) . . . . ?
C46 C51 C50 C49 -3.5(4) . . . . ?
C46 C47 C48 C49 -0.5(5) . . . . ?
C12 N2 C13 N3 -158.2(2) . . . . ?
C12 N2 C13 C14 27.3(3) . . . . ?
C12 C7 C8 C9 2.0(5) . . . . ?
C12 C11 C10 C9 -0.7(5) . . . . ?
C59 N6 C52 N5 -9.7(4) . . . . ?
C59 N6 C52 C53 176.1(2) . . . . ?
C59 C60 C65 C66 -81.1(3) . . . . ?
C59 C60 C65 C67 152.8(3) . . . . ?
C59 C60 C61 K2 68.1(2) . . . . ?
C59 C60 C61 C62 -0.2(5) . . . . ?
C59 C64 C63 K2 -66.7(2) . . . . ?
C59 C64 C63 C62 0.1(5) . . . . ?
C59 C64 C68 C70 -95.9(15) . . . . ?
C59 C64 C68 C69 143.8(12) . . . . ?
C59 C64 C68 C70A -112(2) . . . . ?
C59 C64 C68 C69A 112.3(13) . . . . ?
C50 C51 C46 N4 -173.2(2) . . . . ?
C50 C51 C46 C47 4.1(4) . . . . ?
C50 C49 C48 C47 1.2(5) . . . . ?
C54 C53 C58 C57 1.2(5) . . . . ?
C54 C55 C56 C57 0.3(5) . . . . ?
C7 N1 C4 K1 -110.8(3) . . . . ?
C7 N1 C4 C6 5.5(5) . . . . ?
C7 N1 C4 C3 -179.1(3) . . . . ?
C7 N1 C1 K1 103.7(2) . . . . ?
C7 N1 C1 C2 179.9(3) . . . . ?
C7 N1 C1 C5 2.0(5) . . . . ?
C7 C12 C11 C10 2.2(4) . . . . ?
C7 C8 C9 C10 -0.3(5) . . . . ?
O4 C78 C77 C76 34.3(13) . . . . ?
O4 C75 C76 C77 18.5(14) . . . . ?
C40 N4 C46 C51 -72.2(3) . . . . ?
C40 N4 C46 C47 110.3(3) . . . . ?
C40 N4 C43 K2 81.20(18) . . . . ?
C40 N4 C43 C42 2.6(3) . . . . ?
C40 N4 C43 C45 -177.8(3) . . . . ?
C40 C41 C42 K2 -67.5(2) . . . . ?
C40 C41 C42 C43 0.9(4) . . . . ?
C60 C59 C64 K2 -76.8(2) . . . . ?
C60 C59 C64 C63 -1.9(4) . . . . ?
C60 C59 C64 C68 174.6(3) . . . . ?
C60 C61 C62 C63 -1.5(6) . . . . ?
C15 C14 C19 C18 -0.5(4) . . . . ?
C25 C20 C21 K1 72.6(2) . . . . ?
C25 C20 C21 C22 2.1(4) . . . . ?
C25 C20 C21 C26 -176.0(3) . . . . ?
C21 C20 C25 K1 -74.3(2) . . . . ?
C21 C20 C25 C29 179.0(3) . . . . ?
C21 C20 C25 C24 -2.9(4) . . . . ?
C21 C22 C23 K1 62.0(3) . . . . ?
C21 C22 C23 C24 -2.0(5) . . . . ?
C43 N4 C46 C51 114.6(3) . . . . ?
C43 N4 C46 C47 -62.8(3) . . . . ?
C43 N4 C40 K2 -75.31(18) . . . . ?
C43 N4 C40 C41 -2.0(3) . . . . ?
C43 N4 C40 C44 174.8(3) . . . . ?
C19 C14 C15 C16 -0.6(4) . . . . ?
C4 N1 C7 C12 69.2(4) . . . . ?
C4 N1 C7 C8 -115.1(3) . . . . ?
C4 N1 C1 K1 -77.1(2) . . . . ?
C4 N1 C1 C2 -1.0(3) . . . . ?
C4 N1 C1 C5 -178.8(3) . . . . ?
C4 C3 C2 K1 72.2(2) . . . . ?
C4 C3 C2 C1 1.2(4) . . . . ?
C11 C12 C7 N1 172.6(2) . . . . ?
C11 C12 C7 C8 -2.9(4) . . . . ?
C11 C10 C9 C8 -0.4(5) . . . . ?
C64 C59 C60 K2 77.7(2) . . . . ?
C64 C59 C60 C65 -178.6(3) . . . . ?
C64 C59 C60 C61 1.9(4) . . . . ?
C64 C63 C62 C61 1.6(6) . . . . ?
C44 C40 C41 K2 118.3(3) . . . . ?
C44 C40 C41 C42 -175.7(3) . . . . ?
C18 C17 C16 C15 0.3(5) . . . . ?
C22 C21 C26 C27 66.8(4) . . . . ?
C22 C21 C26 C28 -57.5(4) . . . . ?
C22 C23 C24 K1 65.9(3) . . . . ?
C22 C23 C24 C25 1.1(5) . . . . ?
C55 C56 C57 C58 2.1(6) . . . . ?
C65 C60 C61 K2 -111.5(3) . . . . ?
C65 C60 C61 C62 -179.7(3) . . . . ?
C58 C53 C54 C55 1.1(4) . . . . ?
C16 C17 C18 C19 -1.4(5) . . . . ?
C6 C4 C3 K1 -120.0(3) . . . . ?
C6 C4 C3 C2 173.2(3) . . . . ?
C29 C25 C24 K1 110.2(3) . . . . ?
C29 C25 C24 C23 179.3(3) . . . . ?
C26 C21 C22 K1 -116.9(3) . . . . ?
C26 C21 C22 C23 178.5(3) . . . . ?
C24 C25 C29 C31 42.2(4) . . . . ?
C24 C25 C29 C30 -82.9(4) . . . . ?
C61 C60 C65 C66 98.4(4) . . . . ?
C61 C60 C65 C67 -27.7(4) . . . . ?
C45 C43 C42 K2 -106.0(3) . . . . ?
C45 C43 C42 C41 178.3(3) . . . . ?
C63 C64 C68 C70 80.5(15) . . . . ?
C63 C64 C68 C69 -39.8(13) . . . . ?
C63 C64 C68 C70A 65(2) . . . . ?
C63 C64 C68 C69A -71.3(14) . . . . ?
C68 C64 C63 K2 116.9(3) . . . . ?
C68 C64 C63 C62 -176.4(4) . . . . ?
C1 N1 C7 C12 -111.8(3) . . . . ?
C1 N1 C7 C8 63.9(4) . . . . ?
C1 N1 C4 K1 70.1(2) . . . . ?
C1 N1 C4 C6 -173.7(3) . . . . ?
C1 N1 C4 C3 1.7(3) . . . . ?
C36 O2 C39 C38 28.7(6) . . . . ?
C36 C37 C38 C39 13.2(6) . . . . ?
C74 O3 C71 C72 -5.5(6) . . . . ?
C74 C73 C72 C71 5.1(7) . . . . ?
C37 C38 C39 O2 -25.9(6) . . . . ?
C71 O3 C74 C73 8.7(6) . . . . ?
C39 O2 C36 C37 -20.1(5) . . . . ?
C5 C1 C2 K1 100.5(5) . . . . ?
C5 C1 C2 C3 177.3(4) . . . . ?
C34 C35 O1 K1 139.2(7) . . . . ?
C34 C35 O1 C32 -35.8(10) . . . . ?
C33 C32 O1 K1 -150.1(6) . . . . ?
C33 C32 O1 C35 26.1(11) . . . . ?
C33 C34 C35 O1 29.6(10) . . . . ?
C78 O4 C75 K2 -171.2(11) . . . . ?
C78 O4 C75 C76 2.9(14) . . . . ?
C78 C77 C76 C75 -31.9(14) . . . . ?
C35 C34 C33 C32 -14.3(10) . . . . ?
C75 O4 C78 C77 -24.2(13) . . . . ?
O1 C32 C33 C34 -6.1(11) . . . . ?
O4A C78A C77A C76A 5(2) . . . . ?
C78A O4A C75A C76A -4(2) . . . . ?
C78A C77A C76A C75A -7(2) . . . . ?
C77A C76A C75A O4A 6(2) . . . . ?
C75A O4A C78A K2 -170(2) . . . . ?
C75A O4A C78A C77A -1(2) . . . . ?
O1A C32A C33A C34A -2(2) . . . . ?
C32A O1A C35A C34A -63(2) . . . . ?
C33A C34A C35A O1A 55.9(17) . . . . ?
C35A O1A C32A C33A 42(2) . . . . ?
C35A C34A C33A C32A -35(2) . . . . ?
